data_4131901
loop_
_publ_author_name
'Bing, Tan Yan'
'Kawai, Tsuyoshi'
'Yuasa, Junpei'

_publ_section_title
;
 Ligand-to-Ligand Interactions That Direct Formation of
 D<sub>2</sub>-Symmetrical Alternating Circular Helicate.
;
_journal_issue 10
_journal_name_full 'Journal of the American Chemical Society'
_journal_page_first 3683
_journal_page_last 3689
_journal_paper_doi 10.1021/jacs.7b12663
_journal_volume 140
_journal_year 2018
_chemical_absolute_configuration 'CHOOSE rm ad rmad syn or unk'
_chemical_formula_moiety 'C184 H128 F36 N12 O36 Yb4'
_chemical_formula_sum 'C184 H128 F36 N12 O36 Yb4'
_chemical_formula_weight 4459.20
_space_group_crystal_system monoclinic
_space_group_IT_number 5
_space_group_name_Hall 'C 2y'
_space_group_name_H-M_alt 'C 1 2 1'
_atom_sites_solution_hydrogens geom
_atom_sites_solution_primary direct
_atom_sites_solution_secondary difmap
_cell_angle_alpha 90.0000
_cell_angle_beta 102.130(7)
_cell_angle_gamma 90.0000
_cell_formula_units_Z 4
_cell_length_a 33.7188(6)
_cell_length_b 32.0387(6)
_cell_length_c 22.5439(4)
_cell_measurement_reflns_used 156847
_cell_measurement_temperature 123
_cell_measurement_theta_max 25.38
_cell_measurement_theta_min 3.01
_cell_volume 23810.6(10)
_computing_cell_refinement 'RAPID AUTO'
_computing_data_collection 'RAPID AUTO (Rigaku, ????)'
_computing_data_reduction 'RAPID AUTO'
_computing_molecular_graphics 'CrystalStructure 4.2'
_computing_publication_material 'CrystalStructure 4.2 (Rigaku, 2015)'
_computing_structure_refinement 'SHELXL Version 2014/7 (Sheldrick, 2008)'
_computing_structure_solution 'SHELXT Version 2014/5 (Sheldrick, 2014)'
_diffrn_ambient_temperature 123
_diffrn_detector_area_resol_mean 10.000
_diffrn_measured_fraction_theta_full 0.998
_diffrn_measured_fraction_theta_max 0.998
_diffrn_measurement_device_type 'Rigaku R-AXIS RAPID'
_diffrn_measurement_method \w
_diffrn_radiation_type 'Mo K\a'
_diffrn_radiation_wavelength 0.71075
_diffrn_reflns_av_R_equivalents 0.0368
_diffrn_reflns_Laue_measured_fraction_full 0.998
_diffrn_reflns_Laue_measured_fraction_max 0.998
_diffrn_reflns_limit_h_max 40
_diffrn_reflns_limit_h_min -40
_diffrn_reflns_limit_k_max 38
_diffrn_reflns_limit_k_min -38
_diffrn_reflns_limit_l_max 27
_diffrn_reflns_limit_l_min -27
_diffrn_reflns_number 162938
_diffrn_reflns_point_group_measured_fraction_full 0.984
_diffrn_reflns_point_group_measured_fraction_max 0.984
_diffrn_reflns_theta_full 25.242
_diffrn_reflns_theta_max 25.351
_diffrn_reflns_theta_min 3.009
_diffrn_standards_number 0
_exptl_absorpt_coefficient_mu 1.644
_exptl_absorpt_correction_T_max 0.862
_exptl_absorpt_correction_T_min 0.667
_exptl_absorpt_correction_type multi-scan
_exptl_absorpt_process_details 'ABSCOR (Rigaku, 1995)'
_exptl_crystal_colour colorless
_exptl_crystal_density_diffrn 1.244
_exptl_crystal_density_method 'not measured'
_exptl_crystal_description prism
_exptl_crystal_F_000 8832.00
_exptl_crystal_size_max 0.100
_exptl_crystal_size_mid 0.100
_exptl_crystal_size_min 0.090
_refine_diff_density_max 0.63
_refine_diff_density_min -0.35
_refine_ls_abs_structure_details
;
 Flack x determined using 17737 quotients [(I+)-(I-)]/[(I+)+(I-)]
 (Parsons, Flack and Wagner, Acta Cryst. B69 (2013) 249-259).
;
_refine_ls_abs_structure_Flack 0.031(2)
_refine_ls_extinction_method none
_refine_ls_goodness_of_fit_ref 0.984
_refine_ls_hydrogen_treatment constr
_refine_ls_number_parameters 2483
_refine_ls_number_reflns 42929
_refine_ls_number_restraints 1
_refine_ls_R_factor_all 0.0267
_refine_ls_R_factor_gt 0.0240
_refine_ls_shift/su_max 0.005
_refine_ls_structure_factor_coef Fsqd
_refine_ls_weighting_details 'w = 1/[\s^2^(Fo^2^)+(0.0243P)^2^] where P=(Fo^2^+2Fc^2^)/3'
_refine_ls_weighting_scheme calc
_refine_ls_wR_factor_gt 0.0485
_refine_ls_wR_factor_ref 0.0491
_reflns_Friedel_coverage 0.935
_reflns_Friedel_fraction_full 0.970
_reflns_Friedel_fraction_max 0.970
_reflns_number_gt 40327
_reflns_number_total 42929
_reflns_threshold_expression F^2^>2.0\s(F^2^)
_cod_data_source_file '[(R)PhPybox]4(YbIII)4(BTP)6.cif'
_cod_data_source_block expt38(2)
_cod_original_cell_volume 23810.7(10)
_cod_database_code 4131901

loop_
_space_group_symop_id
_space_group_symop_operation_xyz
1 +X,+Y,+Z
2 -X,+Y,-Z
3 1/2+X,1/2+Y,+Z
4 1/2-X,1/2+Y,-Z

loop_
_atom_site_label
_atom_site_type_symbol
_atom_site_fract_x
_atom_site_fract_y
_atom_site_fract_z
_atom_site_U_iso_or_equiv
_atom_site_adp_type
_atom_site_occupancy
_atom_site_site_symmetry_order
_atom_site_calc_flag
_atom_site_refinement_flags_posn
_atom_site_refinement_flags_adp
_atom_site_refinement_flags_occupancy
_atom_site_disorder_assembly
_atom_site_disorder_group
Yb1 Yb 0.65008(2) 0.55722(2) 0.91706(2) 0.02276(4) Uani 1 1 d . . . . .
Yb2 Yb 0.65185(2) 0.24752(2) 0.92146(2) 0.02781(5) Uani 1 1 d . . . . .
Yb3 Yb 0.36630(2) 0.77162(2) 0.55967(2) 0.02844(5) Uani 1 1 d . . . . .
Yb4 Yb 0.37247(2) 0.41214(2) 0.57666(2) 0.02357(4) Uani 1 1 d . . . . .
F1 F 0.54196(9) 0.60127(10) 0.72392(12) 0.0517(8) Uani 1 1 d . . . . .
F2 F 0.49351(8) 0.57363(8) 0.75742(14) 0.0485(8) Uani 1 1 d . . . . .
F3 F 0.52382(10) 0.62687(9) 0.80162(14) 0.0502(8) Uani 1 1 d . . . . .
F4 F 0.78636(13) 0.50453(14) 0.9266(3) 0.144(3) Uani 1 1 d . . . . .
F5 F 0.78152(11) 0.44238(13) 0.9447(2) 0.0878(14) Uani 1 1 d . . . . .
F6 F 0.75935(14) 0.4656(2) 0.8571(2) 0.153(3) Uani 1 1 d . . . . .
F7 F 0.61808(9) 0.70165(9) 0.88714(13) 0.0483(8) Uani 1 1 d . . . . .
F8 F 0.55865(9) 0.70224(9) 0.90603(17) 0.0606(9) Uani 1 1 d . . . . .
F9 F 0.61053(10) 0.70855(8) 0.97846(13) 0.0498(8) Uani 1 1 d . . . . .
F10 F 0.75795(14) 0.3398(2) 0.8570(2) 0.147(3) Uani 1 1 d . . . . .
F11 F 0.73465(18) 0.29982(14) 0.7870(3) 0.137(2) Uani 1 1 d . . . . .
F12 F 0.71888(12) 0.36164(13) 0.7780(2) 0.0924(14) Uani 1 1 d . . . . .
F13 F 0.63184(11) 0.17502(10) 1.10674(15) 0.0612(9) Uani 1 1 d . . . . .
F14 F 0.68639(10) 0.20236(10) 1.15423(14) 0.0592(9) Uani 1 1 d . . . . .
F15 F 0.62905(10) 0.22806(9) 1.16411(13) 0.0513(8) Uani 1 1 d . . . . .
F16 F 0.62833(12) 0.09489(13) 0.9494(3) 0.123(2) Uani 1 1 d . . . . .
F17 F 0.56440(12) 0.09711(11) 0.9230(2) 0.1018(16) Uani 1 1 d . . . . .
F18 F 0.6000(2) 0.10665(14) 0.8638(3) 0.136(2) Uani 1 1 d . . . . .
F19 F 0.24284(9) 0.67723(9) 0.63527(14) 0.0545(8) Uani 1 1 d . . . . .
F20 F 0.26519(11) 0.73254(12) 0.68180(16) 0.0710(10) Uani 1 1 d . . . . .
F21 F 0.22752(10) 0.73565(12) 0.59287(18) 0.0805(12) Uani 1 1 d . . . . .
F22 F 0.23145(9) 0.47776(11) 0.59947(17) 0.0659(10) Uani 1 1 d . . . . .
F23 F 0.25791(10) 0.43705(10) 0.67100(14) 0.0529(8) Uani 1 1 d . . . . .
F24 F 0.26516(12) 0.50255(12) 0.6850(2) 0.0921(15) Uani 1 1 d . . . . .
F25 F 0.25991(9) 0.72416(9) 0.36212(14) 0.0545(8) Uani 1 1 d . . . . .
F26 F 0.28728(8) 0.66346(9) 0.37061(13) 0.0478(7) Uani 1 1 d . . . . .
F27 F 0.25697(8) 0.68641(9) 0.43846(13) 0.0499(8) Uani 1 1 d . . . . .
F28 F 0.5533(2) 0.90178(17) 0.4691(3) 0.200(4) Uani 1 1 d . . . . .
F29 F 0.56578(15) 0.90357(17) 0.3874(4) 0.177(3) Uani 1 1 d . . . . .
F30 F 0.50729(11) 0.89190(10) 0.3940(2) 0.0948(14) Uani 1 1 d . . . . .
F31 F 0.41457(13) 0.45556(11) 0.80665(13) 0.0725(11) Uani 1 1 d . . . . .
F32 F 0.42975(10) 0.51639(11) 0.78253(14) 0.0677(11) Uani 1 1 d . . . . .
F33 F 0.36856(10) 0.49580(12) 0.76183(14) 0.0682(10) Uani 1 1 d . . . . .
F34 F 0.5303(3) 0.2930(2) 0.5019(6) 0.087(4) Uani 0.467(11) 1 d . . P A 1
F35 F 0.5832(4) 0.2765(5) 0.4727(8) 0.066(5) Uani 0.467(11) 1 d . . P A 1
F36 F 0.5853(7) 0.2902(6) 0.5653(8) 0.103(10) Uani 0.467(11) 1 d . . P A 1
C178 C 0.5674(6) 0.2999(5) 0.5058(8) 0.036(3) Uani 0.467(11) 1 d . . P A 1
F37 F 0.6191(2) 0.2852(2) 0.5340(5) 0.091(4) Uani 0.533(11) 1 d . . P A 2
F38 F 0.5613(5) 0.2785(5) 0.4736(6) 0.088(7) Uani 0.533(11) 1 d . . P A 2
F39 F 0.5658(5) 0.2929(5) 0.5662(9) 0.076(5) Uani 0.533(11) 1 d . . P A 2
C179 C 0.5819(4) 0.3012(4) 0.5211(7) 0.026(4) Uiso 0.533(11) 1 d . . P A 2
O1 O 0.72397(10) 0.61096(10) 0.78452(14) 0.0378(8) Uani 1 1 d . . . . .
O2 O 0.73572(9) 0.58954(11) 1.10060(14) 0.0379(8) Uani 1 1 d . . . . .
O3 O 0.59478(9) 0.58139(8) 0.83535(13) 0.0258(7) Uani 1 1 d . . . . .
O4 O 0.61873(9) 0.50194(9) 0.86318(13) 0.0254(7) Uani 1 1 d . . . . .
O5 O 0.70713(9) 0.51779(9) 0.91135(13) 0.0296(7) Uani 1 1 d . . . . .
O6 O 0.65247(9) 0.49743(9) 0.98026(13) 0.0279(7) Uani 1 1 d . . . . .
O7 O 0.63299(9) 0.62631(9) 0.93089(13) 0.0272(7) Uani 1 1 d . . . . .
O8 O 0.59504(8) 0.55473(9) 0.95759(12) 0.0257(6) Uani 1 1 d . . . . .
O9 O 0.60957(11) 0.21311(12) 0.71712(15) 0.0494(9) Uani 1 1 d . . . . .
O10 O 0.78188(10) 0.19371(11) 0.95526(15) 0.0406(8) Uani 1 1 d . . . . .
O11 O 0.61493(9) 0.30781(9) 0.88156(14) 0.0333(7) Uani 1 1 d . . . . .
O12 O 0.69245(9) 0.28719(9) 0.87229(14) 0.0341(7) Uani 1 1 d . . . . .
O13 O 0.66468(9) 0.30204(9) 0.98815(14) 0.0312(7) Uani 1 1 d . . . . .
O14 O 0.66037(9) 0.22189(9) 1.02592(14) 0.0311(7) Uani 1 1 d . . . . .
O15 O 0.63131(10) 0.17843(10) 0.91975(15) 0.0358(8) Uani 1 1 d . . . . .
O16 O 0.59089(9) 0.24820(9) 0.94533(13) 0.0299(7) Uani 1 1 d . . . . .
O17 O 0.29241(10) 0.89101(9) 0.49947(16) 0.0427(8) Uani 1 1 d . . . . .
O18 O 0.39960(12) 0.79464(13) 0.76882(17) 0.0604(11) Uani 1 1 d . . . . .
O19 O 0.30921(10) 0.75010(10) 0.59420(14) 0.0339(7) Uani 1 1 d . . . . .
O20 O 0.37017(9) 0.70175(10) 0.56570(13) 0.0305(8) Uani 1 1 d . . . . .
O21 O 0.31493(9) 0.74390(9) 0.47559(13) 0.0300(7) Uani 1 1 d . . . . .
O22 O 0.39387(9) 0.76092(9) 0.47670(14) 0.0306(7) Uani 1 1 d . . . . .
O23 O 0.56534(9) 0.75100(9) 0.41038(14) 0.0330(7) Uani 1 1 d . . . . .
O24 O 0.59307(9) 0.83055(10) 0.43121(15) 0.0380(8) Uani 1 1 d . . . . .
O25 O 0.36107(10) 0.29389(10) 0.68940(14) 0.0378(8) Uani 1 1 d . . . . .
O26 O 0.27555(10) 0.38135(10) 0.40397(13) 0.0351(8) Uani 1 1 d . . . . .
O27 O 0.37062(9) 0.48193(10) 0.56482(13) 0.0265(7) Uani 1 1 d . . . . .
O28 O 0.31211(10) 0.43478(9) 0.60223(14) 0.0305(7) Uani 1 1 d . . . . .
O29 O 0.38551(9) 0.44004(10) 0.68050(13) 0.0307(7) Uani 1 1 d . . . . .
O30 O 0.44026(9) 0.42337(9) 0.61146(13) 0.0271(7) Uani 1 1 d . . . . .
O31 O 0.59602(9) 0.43317(9) 0.50267(13) 0.0284(7) Uani 1 1 d . . . . .
O32 O 0.60346(9) 0.35320(9) 0.46396(13) 0.0279(7) Uani 1 1 d . . . . .
O33 O 0.61268(13) 0.72852(12) 0.76371(17) 0.0577(10) Uani 1 1 d . . . . .
O34 O 0.63458(14) 0.67064(13) 0.7273(2) 0.0681(12) Uani 1 1 d . . . . .
O35 O 0.27059(15) 0.34521(15) 0.6958(2) 0.0771(13) Uani 1 1 d . . . . .
O36 O 0.31759(15) 0.34715(12) 0.78157(17) 0.0675(13) Uani 1 1 d . . . . .
N1 N 0.67540(10) 0.58194(10) 0.82722(15) 0.0248(8) Uani 1 1 d . . . . .
N2 N 0.71722(11) 0.59842(11) 0.93931(17) 0.0292(9) Uani 1 1 d . . . . .
N3 N 0.68107(11) 0.57307(11) 1.02729(16) 0.0270(8) Uani 1 1 d . . . . .
N4 N 0.61080(12) 0.23447(11) 0.81328(16) 0.0312(9) Uani 1 1 d . . . . .
N5 N 0.68738(11) 0.20522(12) 0.85067(17) 0.0303(9) Uani 1 1 d . . . . .
N6 N 0.72365(11) 0.22532(12) 0.96400(17) 0.0316(9) Uani 1 1 d . . . . .
N7 N 0.32461(11) 0.82868(12) 0.50288(18) 0.0347(9) Uani 1 1 d . . . . .
N8 N 0.34496(12) 0.83071(13) 0.62450(18) 0.0384(10) Uani 1 1 d . . . . .
N9 N 0.38904(12) 0.76466(13) 0.67622(18) 0.0385(10) Uani 1 1 d . . . . .
N10 N 0.38028(11) 0.35570(11) 0.65581(16) 0.0273(8) Uani 1 1 d . . . . .
N11 N 0.32151(11) 0.35231(10) 0.55497(15) 0.0254(8) Uani 1 1 d . . . . .
N12 N 0.32238(10) 0.41429(11) 0.47555(15) 0.0263(8) Uani 1 1 d . . . . .
C1 C 0.65261(14) 0.53011(14) 0.74582(19) 0.0291(10) Uani 1 1 d . . . . .
C2 C 0.68391(15) 0.50101(15) 0.7623(2) 0.0343(11) Uani 1 1 d . . . . .
H2 H 0.7104 0.5101 0.7813 0.041 Uiso 1 1 calc R U . . .
C3 C 0.67640(16) 0.45968(16) 0.7511(2) 0.0374(12) Uani 1 1 d . . . . .
H3 H 0.6978 0.4401 0.7626 0.045 Uiso 1 1 calc R U . . .
C4 C 0.63811(17) 0.44561(16) 0.7232(2) 0.0426(13) Uani 1 1 d . . . . .
H4 H 0.6333 0.4167 0.7155 0.051 Uiso 1 1 calc R U . . .
C5 C 0.60716(16) 0.47423(16) 0.7066(2) 0.0371(12) Uani 1 1 d . . . . .
H5 H 0.5809 0.4649 0.6874 0.045 Uiso 1 1 calc R U . . .
C6 C 0.61400(14) 0.51668(16) 0.71764(19) 0.0338(11) Uani 1 1 d . . . . .
H6 H 0.5926 0.5362 0.7061 0.041 Uiso 1 1 calc R U . . .
C7 C 0.65995(14) 0.57596(14) 0.76032(19) 0.0297(10) Uani 1 1 d . . . . .
H7 H 0.6342 0.5920 0.7466 0.036 Uiso 1 1 calc R U . . .
C8 C 0.69420(14) 0.59530(17) 0.7325(2) 0.0373(11) Uani 1 1 d . . . . .
H8A H 0.7065 0.5739 0.7101 0.045 Uiso 1 1 calc R U . . .
H8B H 0.6835 0.6183 0.7043 0.045 Uiso 1 1 calc R U . . .
C9 C 0.70950(13) 0.60017(12) 0.8336(2) 0.0267(10) Uani 1 1 d . . . . .
C10 C 0.73470(14) 0.60944(14) 0.8936(2) 0.0300(11) Uani 1 1 d . . . . .
C11 C 0.77322(15) 0.62636(15) 0.9026(2) 0.0403(12) Uani 1 1 d . . . . .
H11 H 0.7845 0.6344 0.8691 0.048 Uiso 1 1 calc R U . . .
C12 C 0.79461(15) 0.63115(16) 0.9608(3) 0.0432(13) Uani 1 1 d . . . . .
H12 H 0.8209 0.6434 0.9683 0.052 Uiso 1 1 calc R U . . .
C13 C 0.77793(15) 0.61812(15) 1.0092(2) 0.0395(12) Uani 1 1 d . . . . .
H13 H 0.7927 0.6199 1.0499 0.047 Uiso 1 1 calc R U . . .
C14 C 0.73872(13) 0.60238(13) 0.9954(2) 0.0310(11) Uani 1 1 d . . . . .
C15 C 0.71675(14) 0.58777(15) 1.0416(2) 0.0309(10) Uani 1 1 d . . . . .
C16 C 0.70854(15) 0.56866(16) 1.1330(2) 0.0425(13) Uani 1 1 d . . . . .
H16A H 0.7038 0.5860 1.1672 0.051 Uiso 1 1 calc R U . . .
H16B H 0.7198 0.5414 1.1489 0.051 Uiso 1 1 calc R U . . .
C17 C 0.66816(14) 0.56278(15) 1.08423(19) 0.0318(11) Uani 1 1 d . . . . .
H17 H 0.6596 0.5328 1.0833 0.038 Uiso 1 1 calc R U . . .
C18 C 0.63461(14) 0.58959(15) 1.09546(19) 0.0304(10) Uani 1 1 d . . . . .
C19 C 0.63572(15) 0.63303(15) 1.0892(2) 0.0332(11) Uani 1 1 d . . . . .
H19 H 0.6579 0.6456 1.0761 0.040 Uiso 1 1 calc R U . . .
C20 C 0.60511(17) 0.65782(17) 1.1016(2) 0.0460(13) Uani 1 1 d . . . . .
H20 H 0.6063 0.6872 1.0971 0.055 Uiso 1 1 calc R U . . .
C21 C 0.57225(16) 0.63969(18) 1.1208(2) 0.0430(13) Uani 1 1 d . . . . .
H21 H 0.5510 0.6567 1.1293 0.052 Uiso 1 1 calc R U . . .
C22 C 0.57092(15) 0.59697(18) 1.1274(2) 0.0400(12) Uani 1 1 d . . . . .
H22 H 0.5488 0.5846 1.1409 0.048 Uiso 1 1 calc R U . . .
C23 C 0.60151(15) 0.57193(16) 1.11462(19) 0.0368(12) Uani 1 1 d . . . . .
H23 H 0.6000 0.5425 1.1189 0.044 Uiso 1 1 calc R U . . .
C24 C 0.52980(13) 0.59106(15) 0.7752(2) 0.0292(10) Uani 1 1 d . . . . .
C25 C 0.56133(13) 0.56340(14) 0.81541(18) 0.0265(10) Uani 1 1 d . . . . .
C26 C 0.55087(13) 0.52217(13) 0.82269(18) 0.0251(9) Uani 1 1 d . . . . .
H26 H 0.5234 0.5134 0.8109 0.030 Uiso 1 1 calc R U . . .
C27 C 0.58166(13) 0.49307(13) 0.84800(17) 0.0239(9) Uani 1 1 d . . . . .
C28 C 0.57074(13) 0.44894(13) 0.85570(19) 0.0238(9) Uani 1 1 d . . . . .
C29 C 0.60026(13) 0.41861(13) 0.85546(18) 0.0250(9) Uani 1 1 d . . . . .
H29 H 0.6260 0.4266 0.8485 0.030 Uiso 1 1 calc R U . . .
C30 C 0.59247(13) 0.37664(13) 0.86528(19) 0.0251(10) Uani 1 1 d . . . . .
C31 C 0.55539(14) 0.36563(14) 0.8781(2) 0.0306(10) Uani 1 1 d . . . . .
H31 H 0.5501 0.3373 0.8861 0.037 Uiso 1 1 calc R U . . .
C32 C 0.52596(13) 0.39556(14) 0.8792(2) 0.0309(10) Uani 1 1 d . . . . .
H32 H 0.5008 0.3876 0.8883 0.037 Uiso 1 1 calc R U . . .
C33 C 0.53288(14) 0.43729(13) 0.8673(2) 0.0280(10) Uani 1 1 d . . . . .
H33 H 0.5123 0.4576 0.8670 0.034 Uiso 1 1 calc R U . . .
C34 C 0.62342(14) 0.34278(14) 0.86487(19) 0.0303(10) Uani 1 1 d . . . . .
C35 C 0.65959(15) 0.35175(15) 0.8444(2) 0.0374(12) Uani 1 1 d . . . . .
H35 H 0.6632 0.3786 0.8284 0.045 Uiso 1 1 calc R U . . .
C36 C 0.68934(14) 0.32232(15) 0.8472(2) 0.0338(11) Uani 1 1 d . . . . .
C37 C 0.72567(18) 0.33303(17) 0.8187(3) 0.0539(16) Uani 1 1 d . . . . .
C38 C 0.76089(16) 0.47184(17) 0.9124(3) 0.0501(15) Uani 1 1 d . . . . .
C39 C 0.71985(14) 0.48179(15) 0.9280(2) 0.0334(11) Uani 1 1 d . . . . .
C40 C 0.70280(14) 0.45281(15) 0.9597(2) 0.0361(12) Uani 1 1 d . . . . .
H40 H 0.7145 0.4258 0.9662 0.043 Uiso 1 1 calc R U . . .
C41 C 0.66820(13) 0.46238(14) 0.98282(19) 0.0281(10) Uani 1 1 d . . . . .
C42 C 0.64848(14) 0.42853(13) 1.0139(2) 0.0279(10) Uani 1 1 d . . . . .
C43 C 0.65854(14) 0.38631(14) 1.0122(2) 0.0303(10) Uani 1 1 d . . . . .
H43 H 0.6793 0.3780 0.9920 0.036 Uiso 1 1 calc R U . . .
C44 C 0.63868(13) 0.35635(14) 1.03931(19) 0.0282(10) Uani 1 1 d . . . . .
C45 C 0.60825(15) 0.36873(15) 1.0684(2) 0.0345(11) Uani 1 1 d . . . . .
H45 H 0.5947 0.3485 1.0877 0.041 Uiso 1 1 calc R U . . .
C46 C 0.59737(13) 0.41047(15) 1.06958(19) 0.0347(10) Uani 1 1 d . . . . .
H46 H 0.5760 0.4186 1.0887 0.042 Uiso 1 1 calc R U . . .
C47 C 0.61737(15) 0.43966(14) 1.0432(2) 0.0315(11) Uani 1 1 d . . . . .
H47 H 0.6100 0.4682 1.0447 0.038 Uiso 1 1 calc R U . . .
C48 C 0.64947(13) 0.31130(14) 1.0332(2) 0.0314(10) Uani 1 1 d . . . . .
C49 C 0.64205(13) 0.28237(14) 1.0758(2) 0.0309(10) Uani 1 1 d . . . . .
H49 H 0.6312 0.2917 1.1091 0.037 Uiso 1 1 calc R U . . .
C50 C 0.65004(14) 0.24073(15) 1.0704(2) 0.0337(11) Uani 1 1 d . . . . .
C51 C 0.64813(17) 0.21104(18) 1.1231(2) 0.0431(13) Uani 1 1 d . . . . .
C52 C 0.59658(15) 0.68873(15) 0.9260(2) 0.0375(12) Uani 1 1 d . . . . .
C53 C 0.59904(14) 0.64147(14) 0.93502(19) 0.0267(10) Uani 1 1 d . . . . .
C54 C 0.56569(14) 0.62140(14) 0.9493(2) 0.0287(10) Uani 1 1 d . . . . .
H54 H 0.5422 0.6373 0.9510 0.034 Uiso 1 1 calc R U . . .
C55 C 0.56563(13) 0.57850(14) 0.96107(18) 0.0252(10) Uani 1 1 d . . . . .
C56 C 0.53111(12) 0.55734(14) 0.98111(17) 0.0230(9) Uani 1 1 d . . . . .
C57 C 0.53105(13) 0.51381(13) 0.98112(19) 0.0269(10) Uani 1 1 d . . . . .
H57 H 0.5522 0.4990 0.9683 0.032 Uiso 1 1 calc R U . . .
C58 C 0.5000 0.4919(2) 1.0000 0.0306(15) Uani 1 2 d S T P . .
H58 H 0.5000 0.4622 1.0000 0.037 Uiso 1 2 calc R U P . .
C59 C 0.5000 0.57885(19) 1.0000 0.0249(13) Uani 1 2 d S T P . .
H59 H 0.5000 0.6085 1.0000 0.030 Uiso 1 2 calc R U P . .
C60 C 0.53621(15) 0.22968(17) 0.7992(2) 0.0418(13) Uani 1 1 d . . . . .
C61 C 0.53200(19) 0.1869(2) 0.8004(3) 0.0671(18) Uani 1 1 d . . . . .
H61 H 0.5520 0.1695 0.7890 0.081 Uiso 1 1 calc R U . . .
C62 C 0.4988(2) 0.1690(2) 0.8182(3) 0.082(2) Uani 1 1 d . . . . .
H62 H 0.4960 0.1395 0.8184 0.098 Uiso 1 1 calc R U . . .
C63 C 0.47030(19) 0.1938(3) 0.8353(3) 0.077(2) Uani 1 1 d . . . . .
H63 H 0.4476 0.1814 0.8473 0.093 Uiso 1 1 calc R U . . .
C64 C 0.47396(18) 0.2358(3) 0.8355(3) 0.0668(19) Uani 1 1 d . . . . .
H64 H 0.4543 0.2529 0.8482 0.080 Uiso 1 1 calc R U . . .
C65 C 0.50671(16) 0.25343(19) 0.8171(2) 0.0499(14) Uani 1 1 d . . . . .
H65 H 0.5090 0.2830 0.8166 0.060 Uiso 1 1 calc R U . . .
C66 C 0.57097(14) 0.24917(16) 0.7779(2) 0.0396(12) Uani 1 1 d . . . . .
H66 H 0.5694 0.2802 0.7822 0.048 Uiso 1 1 calc R U . . .
C67 C 0.57217(17) 0.23879(19) 0.7115(2) 0.0527(15) Uani 1 1 d . . . . .
H67A H 0.5478 0.2228 0.6917 0.063 Uiso 1 1 calc R U . . .
H67B H 0.5740 0.2645 0.6879 0.063 Uiso 1 1 calc R U . . .
C68 C 0.62845(15) 0.21598(15) 0.7761(2) 0.0369(11) Uani 1 1 d . . . . .
C69 C 0.66981(15) 0.19859(14) 0.7933(2) 0.0357(11) Uani 1 1 d . . . . .
C70 C 0.68875(18) 0.17934(17) 0.7518(2) 0.0494(14) Uani 1 1 d . . . . .
H70 H 0.6747 0.1747 0.7112 0.059 Uiso 1 1 calc R U . . .
C71 C 0.72888(18) 0.16707(19) 0.7714(2) 0.0554(16) Uani 1 1 d . . . . .
H71 H 0.7429 0.1535 0.7445 0.066 Uiso 1 1 calc R U . . .
C72 C 0.74802(16) 0.17511(16) 0.8310(2) 0.0448(13) Uani 1 1 d . . . . .
H72 H 0.7757 0.1678 0.8455 0.054 Uiso 1 1 calc R U . . .
C73 C 0.72628(15) 0.19381(14) 0.8683(2) 0.0337(11) Uani 1 1 d . . . . .
C74 C 0.74345(14) 0.20516(14) 0.9319(2) 0.0325(11) Uani 1 1 d . . . . .
C75 C 0.79111(15) 0.21028(16) 1.0164(2) 0.0406(12) Uani 1 1 d . . . . .
H75A H 0.8134 0.2309 1.0212 0.049 Uiso 1 1 calc R U . . .
H75B H 0.7990 0.1876 1.0464 0.049 Uiso 1 1 calc R U . . .
C76 C 0.75105(14) 0.23144(16) 1.0243(2) 0.0384(12) Uani 1 1 d . . . . .
H76 H 0.7399 0.2163 1.0560 0.046 Uiso 1 1 calc R U . . .
C77 C 0.75627(13) 0.27728(16) 1.0407(2) 0.0389(12) Uani 1 1 d . . . . .
C78 C 0.75282(17) 0.2911(2) 1.0972(3) 0.0596(17) Uani 1 1 d . . . . .
H78 H 0.7463 0.2716 1.1255 0.072 Uiso 1 1 calc R U . . .
C79 C 0.7585(2) 0.3319(2) 1.1137(3) 0.074(2) Uani 1 1 d . . . . .
H79 H 0.7568 0.3405 1.1534 0.089 Uiso 1 1 calc R U . . .
C80 C 0.76670(19) 0.3606(2) 1.0723(4) 0.072(2) Uani 1 1 d . . . . .
H80 H 0.7698 0.3892 1.0831 0.087 Uiso 1 1 calc R U . . .
C81 C 0.77051(17) 0.34769(19) 1.0147(3) 0.0624(17) Uani 1 1 d . . . . .
H81 H 0.7767 0.3672 0.9862 0.075 Uiso 1 1 calc R U . . .
C82 C 0.76512(16) 0.30590(17) 0.9999(3) 0.0485(14) Uani 1 1 d . . . . .
H82 H 0.7676 0.2968 0.9607 0.058 Uiso 1 1 calc R U . . .
C83 C 0.59754(19) 0.11462(17) 0.9232(3) 0.0546(16) Uani 1 1 d . . . . .
C84 C 0.60032(15) 0.16212(15) 0.9345(2) 0.0366(12) Uani 1 1 d . . . . .
C85 C 0.56913(15) 0.18008(15) 0.9563(2) 0.0412(13) Uani 1 1 d . . . . .
H85 H 0.5493 0.1626 0.9678 0.049 Uiso 1 1 calc R U . . .
C86 C 0.56588(13) 0.22385(14) 0.96179(19) 0.0277(10) Uani 1 1 d . . . . .
C87 C 0.53196(13) 0.24385(14) 0.98329(19) 0.0269(10) Uani 1 1 d . . . . .
C88 C 0.53184(14) 0.28733(14) 0.9852(2) 0.0306(11) Uani 1 1 d . . . . .
H88 H 0.5541 0.3024 0.9761 0.037 Uiso 1 1 calc R U . . .
C89 C 0.5000 0.3084(2) 1.0000 0.0326(15) Uani 1 2 d S T P . .
H89 H 0.5000 0.3381 1.0000 0.039 Uiso 1 2 calc R U P . .
C90 C 0.5000 0.22203(19) 1.0000 0.0283(14) Uani 1 2 d S T P . .
H90 H 0.5000 0.1924 1.0000 0.034 Uiso 1 2 calc R U P . .
C91 C 0.34301(16) 0.83671(15) 0.4025(2) 0.0387(12) Uani 1 1 d . . . . .
C92 C 0.37778(16) 0.86020(17) 0.4241(3) 0.0490(13) Uani 1 1 d . . . . .
H92 H 0.3804 0.8757 0.4606 0.059 Uiso 1 1 calc R U . . .
C93 C 0.40887(18) 0.86092(19) 0.3916(3) 0.0589(16) Uani 1 1 d . . . . .
H93 H 0.4325 0.8772 0.4060 0.071 Uiso 1 1 calc R U . . .
C94 C 0.4055(2) 0.8387(2) 0.3400(3) 0.0685(19) Uani 1 1 d . . . . .
H94 H 0.4269 0.8394 0.3185 0.082 Uiso 1 1 calc R U . . .
C95 C 0.3719(2) 0.8153(2) 0.3181(3) 0.0737(19) Uani 1 1 d . . . . .
H95 H 0.3697 0.7997 0.2818 0.088 Uiso 1 1 calc R U . . .
C96 C 0.34054(19) 0.81468(18) 0.3503(3) 0.0581(15) Uani 1 1 d . . . . .
H96 H 0.3170 0.7985 0.3352 0.070 Uiso 1 1 calc R U . . .
C97 C 0.30869(15) 0.83638(14) 0.4364(2) 0.0345(11) Uani 1 1 d . . . . .
H97 H 0.2884 0.8145 0.4192 0.041 Uiso 1 1 calc R U . . .
C98 C 0.28734(16) 0.87933(15) 0.4363(2) 0.0428(13) Uani 1 1 d . . . . .
H98A H 0.3000 0.9003 0.4139 0.051 Uiso 1 1 calc R U . . .
H98B H 0.2582 0.8770 0.4170 0.051 Uiso 1 1 calc R U . . .
C99 C 0.31455(14) 0.86026(15) 0.5309(2) 0.0386(12) Uani 1 1 d . . . . .
C100 C 0.32527(15) 0.86377(16) 0.5980(2) 0.0408(13) Uani 1 1 d . . . . .
C101 C 0.31796(16) 0.89869(19) 0.6295(3) 0.0568(15) Uani 1 1 d . . . . .
H101 H 0.3043 0.9221 0.6087 0.068 Uiso 1 1 calc R U . . .
C102 C 0.33060(18) 0.8992(2) 0.6912(3) 0.073(2) Uani 1 1 d . . . . .
H102 H 0.3251 0.9225 0.7143 0.088 Uiso 1 1 calc R U . . .
C103 C 0.3516(2) 0.8649(2) 0.7192(3) 0.0650(18) Uani 1 1 d . . . . .
H103 H 0.3612 0.8645 0.7619 0.078 Uiso 1 1 calc R U . . .
C104 C 0.35838(16) 0.83167(17) 0.6847(2) 0.0445(13) Uani 1 1 d . . . . .
C105 C 0.38235(16) 0.79479(18) 0.7089(2) 0.0453(13) Uani 1 1 d . . . . .
C106 C 0.42557(18) 0.75832(19) 0.7778(2) 0.0580(17) Uani 1 1 d . . . . .
H10A H 0.4197 0.7406 0.8109 0.070 Uiso 1 1 calc R U . . .
H10B H 0.4545 0.7666 0.7880 0.070 Uiso 1 1 calc R U . . .
C107 C 0.41549(16) 0.73485(16) 0.7162(2) 0.0410(12) Uani 1 1 d . . . . .
H107 H 0.4411 0.7312 0.7010 0.049 Uiso 1 1 calc R U . . .
C108 C 0.39657(15) 0.69260(18) 0.7202(2) 0.0420(13) Uani 1 1 d . . . . .
C109 C 0.35901(17) 0.6897(2) 0.7370(2) 0.0508(15) Uani 1 1 d . . . . .
H109 H 0.3450 0.7143 0.7447 0.061 Uiso 1 1 calc R U . . .
C110 C 0.34249(18) 0.6508(2) 0.7425(3) 0.0618(17) Uani 1 1 d . . . . .
H110 H 0.3167 0.6489 0.7530 0.074 Uiso 1 1 calc R U . . .
C111 C 0.36255(19) 0.61478(19) 0.7329(2) 0.0540(15) Uani 1 1 d . . . . .
H111 H 0.3507 0.5883 0.7371 0.065 Uiso 1 1 calc R U . . .
C112 C 0.39992(18) 0.61724(18) 0.7171(2) 0.0485(14) Uani 1 1 d . . . . .
H112 H 0.4141 0.5926 0.7105 0.058 Uiso 1 1 calc R U . . .
C113 C 0.41610(17) 0.65575(18) 0.7110(2) 0.0453(13) Uani 1 1 d . . . . .
H113 H 0.4418 0.6574 0.7000 0.054 Uiso 1 1 calc R U . . .
C114 C 0.25766(16) 0.71483(17) 0.6269(3) 0.0436(13) Uani 1 1 d . . . . .
C115 C 0.29553(14) 0.71394(15) 0.5996(2) 0.0324(11) Uani 1 1 d . . . . .
C116 C 0.31051(14) 0.67525(15) 0.5873(2) 0.0320(11) Uani 1 1 d . . . . .
H116 H 0.2949 0.6508 0.5895 0.038 Uiso 1 1 calc R U . . .
C117 C 0.34883(14) 0.67184(13) 0.57144(18) 0.0272(10) Uani 1 1 d . . . . .
C118 C 0.36613(13) 0.62947(14) 0.56300(18) 0.0260(10) Uani 1 1 d . . . . .
C119 C 0.34991(12) 0.59204(14) 0.57576(18) 0.0259(9) Uani 1 1 d . . . . .
H119 H 0.3247 0.5917 0.5882 0.031 Uiso 1 1 calc R U . . .
C120 C 0.36975(12) 0.55467(15) 0.57073(18) 0.0262(9) Uani 1 1 d . . . . .
C121 C 0.40702(13) 0.55523(15) 0.55324(19) 0.0288(9) Uani 1 1 d . . . . .
H121 H 0.4212 0.5299 0.5509 0.035 Uiso 1 1 calc R U . . .
C122 C 0.42342(13) 0.59288(15) 0.5392(2) 0.0315(10) Uani 1 1 d . . . . .
H122 H 0.4486 0.5932 0.5267 0.038 Uiso 1 1 calc R U . . .
C123 C 0.40299(13) 0.62960(14) 0.5434(2) 0.0284(10) Uani 1 1 d . . . . .
H123 H 0.4139 0.6552 0.5329 0.034 Uiso 1 1 calc R U . . .
C124 C 0.35321(13) 0.51280(14) 0.58255(18) 0.0265(10) Uani 1 1 d . . . . .
C125 C 0.32049(14) 0.50912(14) 0.6116(2) 0.0329(11) Uani 1 1 d . . . . .
H125 H 0.3103 0.5334 0.6274 0.040 Uiso 1 1 calc R U . . .
C126 C 0.30253(14) 0.47057(16) 0.6178(2) 0.0344(11) Uani 1 1 d . . . . .
C127 C 0.26425(17) 0.47181(17) 0.6443(3) 0.0459(14) Uani 1 1 d . . . . .
C128 C 0.28134(14) 0.69781(15) 0.4020(2) 0.0333(11) Uani 1 1 d . . . . .
C129 C 0.32022(14) 0.71766(13) 0.4362(2) 0.0275(10) Uani 1 1 d . . . . .
C130 C 0.35583(13) 0.70704(14) 0.4195(2) 0.0307(10) Uani 1 1 d . . . . .
H130 H 0.3561 0.6845 0.3921 0.037 Uiso 1 1 calc R U . . .
C131 C 0.39206(14) 0.72931(14) 0.44242(19) 0.0298(10) Uani 1 1 d . . . . .
C132 C 0.43062(13) 0.71588(14) 0.42571(19) 0.0274(10) Uani 1 1 d . . . . .
C133 C 0.43806(14) 0.67466(14) 0.41265(19) 0.0308(10) Uani 1 1 d . . . . .
H133 H 0.4176 0.6542 0.4120 0.037 Uiso 1 1 calc R U . . .
C134 C 0.47483(13) 0.66337(14) 0.4007(2) 0.0321(10) Uani 1 1 d . . . . .
H134 H 0.4798 0.6350 0.3923 0.038 Uiso 1 1 calc R U . . .
C135 C 0.50501(14) 0.69301(15) 0.40068(19) 0.0332(11) Uani 1 1 d . . . . .
H135 H 0.5305 0.6849 0.3926 0.040 Uiso 1 1 calc R U . . .
C136 C 0.49768(13) 0.73434(14) 0.41257(19) 0.0291(10) Uani 1 1 d . . . . .
C137 C 0.46070(13) 0.74566(15) 0.42619(19) 0.0311(10) Uani 1 1 d . . . . .
H137 H 0.4560 0.7738 0.4359 0.037 Uiso 1 1 calc R U . . .
C138 C 0.53151(13) 0.76549(15) 0.4144(2) 0.0325(10) Uani 1 1 d . . . . .
C139 C 0.52424(15) 0.80816(16) 0.4175(2) 0.0444(13) Uani 1 1 d . . . . .
H139 H 0.4972 0.8175 0.4152 0.053 Uiso 1 1 calc R U . . .
C140 C 0.55519(16) 0.83748(15) 0.4237(2) 0.0431(13) Uani 1 1 d . . . . .
C141 C 0.54425(17) 0.88306(19) 0.4207(4) 0.0648(19) Uani 1 1 d . . . . .
C142 C 0.45260(15) 0.34726(15) 0.7027(2) 0.0322(11) Uani 1 1 d . . . . .
C143 C 0.46386(15) 0.31955(15) 0.6617(2) 0.0390(12) Uani 1 1 d . . . . .
H143 H 0.4442 0.3009 0.6400 0.047 Uiso 1 1 calc R U . . .
C144 C 0.50276(16) 0.31845(18) 0.6518(2) 0.0474(13) Uani 1 1 d . . . . .
H144 H 0.5099 0.2989 0.6241 0.057 Uiso 1 1 calc R U . . .
C145 C 0.53143(16) 0.34608(18) 0.6824(2) 0.0463(13) Uani 1 1 d . . . . .
H145 H 0.5583 0.3455 0.6757 0.056 Uiso 1 1 calc R U . . .
C146 C 0.52115(16) 0.37423(17) 0.7224(2) 0.0463(14) Uani 1 1 d . . . . .
H146 H 0.5408 0.3934 0.7431 0.056 Uiso 1 1 calc R U . . .
C147 C 0.48213(15) 0.37471(16) 0.7325(2) 0.0394(12) Uani 1 1 d . . . . .
H147 H 0.4753 0.3942 0.7605 0.047 Uiso 1 1 calc R U . . .
C148 C 0.41043(15) 0.34861(15) 0.7131(2) 0.0332(11) Uani 1 1 d . . . . .
H148 H 0.4081 0.3711 0.7429 0.040 Uiso 1 1 calc R U . . .
C149 C 0.39640(16) 0.30565(17) 0.7360(2) 0.0475(14) Uani 1 1 d . . . . .
H14A H 0.4181 0.2844 0.7394 0.057 Uiso 1 1 calc R U . . .
H14B H 0.3890 0.3089 0.7759 0.057 Uiso 1 1 calc R U . . .
C150 C 0.35628(14) 0.32426(14) 0.6478(2) 0.0303(10) Uani 1 1 d . . . . .
C151 C 0.32425(13) 0.31957(14) 0.59343(19) 0.0257(10) Uani 1 1 d . . . . .
C152 C 0.30044(13) 0.28363(14) 0.5805(2) 0.0317(11) Uani 1 1 d . . . . .
H152 H 0.3027 0.2615 0.6091 0.038 Uiso 1 1 calc R U . . .
C153 C 0.27363(13) 0.28108(15) 0.5255(2) 0.0338(11) Uani 1 1 d . . . . .
H153 H 0.2567 0.2573 0.5155 0.041 Uiso 1 1 calc R U . . .
C154 C 0.27168(14) 0.31406(14) 0.4845(2) 0.0308(10) Uani 1 1 d . . . . .
H154 H 0.2538 0.3129 0.4458 0.037 Uiso 1 1 calc R U . . .
C155 C 0.29602(13) 0.34824(13) 0.50109(19) 0.0268(10) Uani 1 1 d . . . . .
C156 C 0.29835(14) 0.38332(14) 0.46077(19) 0.0286(10) Uani 1 1 d . . . . .
C157 C 0.28913(15) 0.41712(15) 0.3724(2) 0.0377(11) Uani 1 1 d . . . . .
H15A H 0.2657 0.4344 0.3526 0.045 Uiso 1 1 calc R U . . .
H15B H 0.3037 0.4075 0.3411 0.045 Uiso 1 1 calc R U . . .
C158 C 0.31762(14) 0.44222(15) 0.4220(2) 0.0316(11) Uani 1 1 d . . . . .
H158 H 0.3445 0.4456 0.4104 0.038 Uiso 1 1 calc R U . . .
C159 C 0.30149(14) 0.48414(14) 0.43261(19) 0.0319(11) Uani 1 1 d . . . . .
C160 C 0.26793(17) 0.48882(17) 0.4592(2) 0.0451(13) Uani 1 1 d . . . . .
H160 H 0.2556 0.4647 0.4719 0.054 Uiso 1 1 calc R U . . .
C161 C 0.25265(19) 0.52701(19) 0.4673(2) 0.0569(16) Uani 1 1 d . . . . .
H161 H 0.2296 0.5294 0.4852 0.068 Uiso 1 1 calc R U . . .
C162 C 0.2705(2) 0.56288(19) 0.4494(3) 0.0644(18) Uani 1 1 d . . . . .
H162 H 0.2599 0.5896 0.4555 0.077 Uiso 1 1 calc R U . . .
C163 C 0.30389(19) 0.55915(17) 0.4227(2) 0.0527(15) Uani 1 1 d . . . . .
H163 H 0.3160 0.5834 0.4100 0.063 Uiso 1 1 calc R U . . .
C164 C 0.31950(17) 0.51989(16) 0.4147(2) 0.0430(13) Uani 1 1 d . . . . .
H164 H 0.3426 0.5174 0.3970 0.052 Uiso 1 1 calc R U . . .
C165 C 0.40630(15) 0.48408(16) 0.7625(2) 0.0366(12) Uani 1 1 d . . . . .
C166 C 0.41200(14) 0.46598(14) 0.7032(2) 0.0276(10) Uani 1 1 d . . . . .
C167 C 0.44621(14) 0.47778(14) 0.68260(19) 0.0278(10) Uani 1 1 d . . . . .
H167 H 0.4616 0.5012 0.7002 0.033 Uiso 1 1 calc R U . . .
C168 C 0.45820(12) 0.45541(13) 0.63587(18) 0.0237(9) Uani 1 1 d . . . . .
C169 C 0.49466(12) 0.46843(13) 0.61293(18) 0.0247(9) Uani 1 1 d . . . . .
C170 C 0.51452(13) 0.43907(13) 0.58483(17) 0.0239(9) Uani 1 1 d . . . . .
H170 H 0.5054 0.4110 0.5824 0.029 Uiso 1 1 calc R U . . .
C171 C 0.54752(13) 0.44976(13) 0.56015(18) 0.0248(9) Uani 1 1 d . . . . .
C172 C 0.55911(13) 0.49157(13) 0.56077(19) 0.0274(10) Uani 1 1 d . . . . .
H172 H 0.5809 0.4995 0.5424 0.033 Uiso 1 1 calc R U . . .
C173 C 0.53942(13) 0.52165(14) 0.5876(2) 0.0310(10) Uani 1 1 d . . . . .
H173 H 0.5476 0.5500 0.5878 0.037 Uiso 1 1 calc R U . . .
C174 C 0.50740(13) 0.50990(14) 0.61440(19) 0.0278(10) Uani 1 1 d . . . . .
H174 H 0.4941 0.5303 0.6338 0.033 Uiso 1 1 calc R U . . .
C175 C 0.56965(13) 0.41877(14) 0.52904(19) 0.0276(10) Uani 1 1 d . . . . .
C176 C 0.56207(16) 0.37532(14) 0.5317(2) 0.0397(12) Uani 1 1 d . . . . .
H176 H 0.5434 0.3657 0.5548 0.048 Uiso 1 1 calc R U . . .
C177 C 0.58118(16) 0.34688(15) 0.5015(2) 0.0361(11) Uani 1 1 d . . . . .
C180 C 0.6415(2) 0.7029(2) 0.7536(3) 0.0582(16) Uani 1 1 d . . . . .
C181 C 0.6829(2) 0.7209(3) 0.7808(5) 0.113(3) Uani 1 1 d . . . . .
H18A H 0.6796 0.7478 0.7998 0.136 Uiso 1 1 calc R U . . .
H18B H 0.6976 0.7016 0.8115 0.136 Uiso 1 1 calc R U . . .
H18H H 0.6982 0.7248 0.7488 0.136 Uiso 1 1 calc R U . . .
C182 C 0.57167(17) 0.7133(2) 0.7438(3) 0.0582(16) Uani 1 1 d . . . . .
H18C H 0.5679 0.6871 0.7653 0.070 Uiso 1 1 calc R U . . .
H18D H 0.5659 0.7076 0.6996 0.070 Uiso 1 1 calc R U . . .
C183 C 0.5436(2) 0.7467(3) 0.7581(3) 0.085(2) Uani 1 1 d . . . . .
H18E H 0.5154 0.7374 0.7451 0.102 Uiso 1 1 calc R U . . .
H18F H 0.5496 0.7520 0.8019 0.102 Uiso 1 1 calc R U . . .
H18G H 0.5476 0.7724 0.7365 0.102 Uiso 1 1 calc R U . . .
C184 C 0.2877(2) 0.3280(2) 0.7404(3) 0.0609(17) Uani 1 1 d . . . . .
C185 C 0.2830(2) 0.2833(2) 0.7551(3) 0.080(2) Uani 1 1 d . . . . .
H18I H 0.3005 0.2769 0.7946 0.096 Uiso 1 1 calc R U . . .
H18O H 0.2547 0.2777 0.7567 0.096 Uiso 1 1 calc R U . . .
H18P H 0.2908 0.2658 0.7238 0.096 Uiso 1 1 calc R U . . .
C186 C 0.3243(2) 0.3899(2) 0.7750(3) 0.0689(18) Uani 1 1 d . . . . .
H18J H 0.3171 0.3972 0.7314 0.083 Uiso 1 1 calc R U . . .
H18K H 0.3535 0.3959 0.7896 0.083 Uiso 1 1 calc R U . . .
C187 C 0.3005(2) 0.4165(2) 0.8086(3) 0.0688(18) Uani 1 1 d . . . . .
H18L H 0.3063 0.4460 0.8024 0.083 Uiso 1 1 calc R U . . .
H18M H 0.2715 0.4113 0.7937 0.083 Uiso 1 1 calc R U . . .
H18N H 0.3079 0.4099 0.8520 0.083 Uiso 1 1 calc R U . . .

loop_
_atom_site_aniso_label
_atom_site_aniso_U_11
_atom_site_aniso_U_22
_atom_site_aniso_U_33
_atom_site_aniso_U_23
_atom_site_aniso_U_13
_atom_site_aniso_U_12
Yb1 0.01809(10) 0.02478(10) 0.02660(10) -0.00352(8) 0.00741(8) -0.00373(8)
Yb2 0.02235(11) 0.02774(11) 0.03565(11) 0.00525(9) 0.01136(9) 0.00730(8)
Yb3 0.02389(10) 0.02602(11) 0.03581(11) -0.00280(9) 0.00717(8) 0.00358(8)
Yb4 0.02052(9) 0.02360(11) 0.02691(9) 0.00031(8) 0.00572(7) -0.00410(7)
F1 0.0531(19) 0.063(2) 0.0396(17) 0.0180(15) 0.0112(15) 0.0107(16)
F2 0.0260(15) 0.0384(16) 0.073(2) 0.0104(14) -0.0091(15) -0.0026(12)
F3 0.052(2) 0.0366(16) 0.0549(19) -0.0073(14) -0.0047(16) 0.0148(14)
F4 0.053(3) 0.076(3) 0.325(8) 0.025(4) 0.089(4) 0.004(2)
F5 0.045(2) 0.107(3) 0.122(3) 0.055(3) 0.043(2) 0.043(2)
F6 0.066(3) 0.339(9) 0.061(3) 0.016(4) 0.031(2) 0.105(4)
F7 0.0560(19) 0.0368(16) 0.0596(19) 0.0134(14) 0.0288(16) -0.0014(14)
F8 0.0322(17) 0.0343(17) 0.113(3) 0.0170(18) 0.0091(18) 0.0066(13)
F9 0.072(2) 0.0285(15) 0.0529(18) -0.0110(13) 0.0228(17) -0.0132(14)
F10 0.043(3) 0.293(8) 0.105(4) 0.071(4) 0.017(3) -0.045(4)
F11 0.173(5) 0.080(3) 0.212(6) 0.020(3) 0.161(5) 0.028(3)
F12 0.073(3) 0.102(3) 0.123(3) 0.070(3) 0.069(3) 0.036(2)
F13 0.087(3) 0.0394(18) 0.066(2) 0.0090(16) 0.036(2) -0.0042(17)
F14 0.058(2) 0.069(2) 0.0518(18) 0.0223(16) 0.0138(16) 0.0351(17)
F15 0.062(2) 0.0515(18) 0.0488(17) 0.0147(14) 0.0303(16) 0.0219(15)
F16 0.071(3) 0.0332(19) 0.230(6) 0.004(3) -0.049(3) 0.013(2)
F17 0.059(2) 0.036(2) 0.218(5) -0.024(3) 0.047(3) -0.0054(19)
F18 0.226(7) 0.061(3) 0.136(4) -0.036(3) 0.070(5) -0.007(3)
F19 0.0511(19) 0.0511(19) 0.071(2) 0.0122(16) 0.0343(17) 0.0027(15)
F20 0.065(2) 0.086(3) 0.074(2) -0.020(2) 0.043(2) -0.0021(19)
F21 0.0364(19) 0.103(3) 0.109(3) 0.059(2) 0.031(2) 0.0310(19)
F22 0.0295(17) 0.074(2) 0.098(3) 0.020(2) 0.0219(19) 0.0026(16)
F23 0.0452(19) 0.070(2) 0.0504(18) -0.0005(16) 0.0255(16) -0.0167(16)
F24 0.079(3) 0.088(3) 0.133(3) -0.068(3) 0.077(3) -0.040(2)
F25 0.0428(18) 0.0488(18) 0.0610(19) -0.0008(15) -0.0135(15) 0.0082(14)
F26 0.0289(15) 0.0462(17) 0.0679(19) -0.0257(15) 0.0092(14) 0.0022(13)
F27 0.0341(16) 0.059(2) 0.0602(19) -0.0142(15) 0.0176(15) -0.0151(14)
F28 0.324(9) 0.073(3) 0.141(5) -0.038(4) -0.090(5) 0.118(5)
F29 0.100(4) 0.075(3) 0.375(10) 0.105(5) 0.095(5) 0.023(3)
F30 0.053(2) 0.043(2) 0.174(4) 0.025(2) -0.009(2) 0.0100(17)
F31 0.114(3) 0.074(2) 0.0325(17) 0.0071(17) 0.0238(19) 0.003(2)
F32 0.073(2) 0.081(2) 0.062(2) -0.0438(18) 0.0452(19) -0.048(2)
F33 0.045(2) 0.108(3) 0.057(2) -0.0361(19) 0.0229(17) 0.0023(19)
F34 0.078(7) 0.034(4) 0.163(11) -0.015(5) 0.057(8) -0.019(4)
F35 0.108(11) 0.021(4) 0.083(9) -0.008(4) 0.055(10) -0.009(7)
F36 0.22(3) 0.042(6) 0.039(8) 0.017(5) -0.005(11) 0.018(12)
C178 0.028(9) 0.047(9) 0.031(9) 0.009(7) 0.004(7) -0.001(7)
F37 0.067(5) 0.057(5) 0.160(9) 0.055(5) 0.051(6) 0.036(4)
F38 0.166(18) 0.035(6) 0.046(6) 0.004(5) -0.020(10) -0.043(11)
F39 0.133(12) 0.024(4) 0.089(9) 0.014(4) 0.068(9) 0.017(6)
O1 0.040(2) 0.0407(19) 0.0384(19) -0.0006(15) 0.0211(16) -0.0138(15)
O2 0.0283(18) 0.052(2) 0.0306(18) -0.0050(16) -0.0006(15) -0.0016(16)
O3 0.0251(17) 0.0246(17) 0.0300(17) -0.0005(13) 0.0108(14) -0.0054(13)
O4 0.0166(16) 0.0327(17) 0.0281(16) -0.0045(13) 0.0073(13) -0.0021(12)
O5 0.0185(15) 0.0336(18) 0.0372(17) -0.0011(14) 0.0069(14) -0.0003(13)
O6 0.0261(17) 0.0274(17) 0.0308(16) -0.0013(13) 0.0071(14) 0.0024(13)
O7 0.0217(17) 0.0322(17) 0.0293(17) -0.0053(13) 0.0090(14) -0.0065(13)
O8 0.0258(16) 0.0254(15) 0.0274(15) -0.0045(14) 0.0087(13) 0.0020(14)
O9 0.046(2) 0.065(3) 0.0354(19) 0.0028(18) 0.0051(17) 0.0178(19)
O10 0.0265(18) 0.049(2) 0.049(2) 0.0153(17) 0.0146(16) 0.0158(16)
O11 0.0286(18) 0.0293(18) 0.0422(19) 0.0067(15) 0.0075(15) 0.0022(14)
O12 0.0288(17) 0.0315(18) 0.0462(19) 0.0060(15) 0.0176(16) 0.0076(14)
O13 0.0246(17) 0.0332(18) 0.0379(18) 0.0022(14) 0.0110(15) 0.0062(13)
O14 0.0276(18) 0.0303(18) 0.0386(18) 0.0063(14) 0.0137(15) 0.0081(14)
O15 0.0294(19) 0.0307(18) 0.050(2) 0.0026(15) 0.0150(17) 0.0029(15)
O16 0.0252(17) 0.0305(17) 0.0370(17) 0.0047(15) 0.0132(14) 0.0057(14)
O17 0.0381(19) 0.0242(18) 0.063(2) -0.0023(16) 0.0049(17) 0.0109(14)
O18 0.059(3) 0.070(3) 0.047(2) -0.012(2) 0.000(2) 0.015(2)
O19 0.0333(18) 0.0341(19) 0.0356(17) 0.0019(15) 0.0100(15) 0.0076(15)
O20 0.0260(17) 0.032(2) 0.0340(17) 0.0029(14) 0.0068(14) 0.0048(14)
O21 0.0274(17) 0.0250(16) 0.0373(17) 0.0002(15) 0.0063(14) 0.0044(14)
O22 0.0287(17) 0.0255(17) 0.0391(17) -0.0021(14) 0.0106(14) 0.0018(13)
O23 0.0223(16) 0.0327(17) 0.0444(18) -0.0041(15) 0.0079(14) -0.0007(14)
O24 0.0239(18) 0.0339(19) 0.056(2) 0.0033(16) 0.0076(16) -0.0032(14)
O25 0.0404(19) 0.0375(19) 0.0332(17) 0.0156(15) 0.0026(15) -0.0067(15)
O26 0.0358(19) 0.0391(19) 0.0279(17) 0.0056(14) 0.0008(15) -0.0092(15)
O27 0.0236(17) 0.0202(17) 0.0370(17) 0.0034(13) 0.0093(14) 0.0005(13)
O28 0.0309(19) 0.0290(18) 0.0312(17) -0.0034(14) 0.0052(15) -0.0025(14)
O29 0.0248(18) 0.0362(19) 0.0324(17) -0.0020(14) 0.0086(15) -0.0060(14)
O30 0.0235(16) 0.0288(17) 0.0293(15) -0.0017(13) 0.0063(13) -0.0040(13)
O31 0.0221(17) 0.0316(17) 0.0329(17) -0.0030(13) 0.0090(14) 0.0021(13)
O32 0.0323(18) 0.0229(16) 0.0300(16) 0.0000(13) 0.0100(14) 0.0016(13)
O33 0.059(3) 0.056(2) 0.056(2) 0.004(2) 0.008(2) -0.001(2)
O34 0.084(3) 0.046(3) 0.072(3) -0.004(2) 0.013(3) 0.001(2)
O35 0.078(3) 0.074(3) 0.072(3) -0.005(3) -0.001(3) -0.005(3)
O36 0.117(4) 0.047(2) 0.037(2) -0.0040(18) 0.013(2) -0.024(2)
N1 0.0210(19) 0.025(2) 0.029(2) 0.0013(15) 0.0074(16) -0.0003(15)
N2 0.0227(19) 0.027(2) 0.039(2) -0.0088(17) 0.0089(18) -0.0035(16)
N3 0.022(2) 0.0281(19) 0.031(2) -0.0044(16) 0.0071(17) -0.0033(15)
N4 0.029(2) 0.032(2) 0.034(2) 0.0050(18) 0.0088(19) 0.0067(17)
N5 0.025(2) 0.033(2) 0.036(2) 0.0095(17) 0.0129(18) 0.0070(17)
N6 0.023(2) 0.038(2) 0.036(2) 0.0075(18) 0.0117(18) 0.0057(17)
N7 0.023(2) 0.031(2) 0.049(2) -0.0006(19) 0.0040(19) 0.0013(17)
N8 0.035(2) 0.039(2) 0.041(2) -0.0087(19) 0.007(2) 0.0034(19)
N9 0.030(2) 0.045(3) 0.040(2) -0.001(2) 0.0073(19) 0.0052(19)
N10 0.025(2) 0.029(2) 0.027(2) 0.0030(16) 0.0032(17) 0.0000(16)
N11 0.024(2) 0.0250(19) 0.0285(19) 0.0027(16) 0.0087(17) -0.0017(15)
N12 0.0275(19) 0.0237(19) 0.0288(18) 0.0025(16) 0.0082(15) -0.0041(16)
C1 0.034(3) 0.033(3) 0.024(2) -0.0008(19) 0.013(2) -0.004(2)
C2 0.036(3) 0.040(3) 0.028(2) -0.003(2) 0.008(2) -0.001(2)
C3 0.047(3) 0.039(3) 0.027(2) 0.000(2) 0.009(2) 0.008(2)
C4 0.059(4) 0.040(3) 0.032(3) -0.010(2) 0.017(3) -0.016(3)
C5 0.041(3) 0.047(3) 0.024(2) -0.007(2) 0.009(2) -0.009(2)
C6 0.028(3) 0.053(3) 0.022(2) -0.004(2) 0.010(2) 0.001(2)
C7 0.028(2) 0.037(2) 0.026(2) 0.000(2) 0.009(2) -0.001(2)
C8 0.040(3) 0.042(3) 0.033(3) 0.005(2) 0.015(2) -0.006(2)
C9 0.030(2) 0.016(2) 0.036(3) -0.0037(18) 0.011(2) -0.0005(18)
C10 0.023(2) 0.028(2) 0.042(3) -0.004(2) 0.013(2) -0.0067(19)
C11 0.032(3) 0.038(3) 0.055(3) -0.007(2) 0.018(3) -0.008(2)
C12 0.029(3) 0.039(3) 0.062(4) -0.015(3) 0.012(3) -0.015(2)
C13 0.030(3) 0.045(3) 0.045(3) -0.017(2) 0.009(2) -0.009(2)
C14 0.026(2) 0.028(3) 0.040(3) -0.010(2) 0.007(2) -0.0030(19)
C15 0.030(3) 0.032(3) 0.029(3) -0.005(2) 0.004(2) 0.002(2)
C16 0.036(3) 0.053(4) 0.034(3) 0.003(2) -0.001(2) 0.004(2)
C17 0.036(3) 0.031(3) 0.029(2) -0.004(2) 0.008(2) -0.007(2)
C18 0.033(3) 0.040(3) 0.019(2) -0.002(2) 0.008(2) -0.008(2)
C19 0.034(3) 0.039(3) 0.028(2) -0.005(2) 0.010(2) -0.008(2)
C20 0.063(4) 0.041(3) 0.034(3) -0.001(2) 0.010(3) 0.001(3)
C21 0.039(3) 0.064(4) 0.026(2) -0.006(2) 0.006(2) 0.008(3)
C22 0.034(3) 0.064(4) 0.023(2) -0.003(2) 0.007(2) -0.003(3)
C23 0.038(3) 0.048(3) 0.024(2) 0.001(2) 0.007(2) -0.006(2)
C24 0.030(3) 0.025(2) 0.031(3) -0.002(2) 0.003(2) -0.002(2)
C25 0.023(2) 0.034(3) 0.024(2) -0.0046(19) 0.0089(19) -0.0034(19)
C26 0.017(2) 0.027(2) 0.032(2) -0.0014(19) 0.0070(19) -0.0025(17)
C27 0.022(2) 0.030(2) 0.019(2) -0.0034(18) 0.0037(18) -0.0018(18)
C28 0.020(2) 0.023(2) 0.027(2) -0.0017(18) 0.0007(19) -0.0016(18)
C29 0.017(2) 0.035(3) 0.022(2) 0.0032(19) 0.0028(17) 0.0010(18)
C30 0.022(2) 0.027(2) 0.025(2) 0.0007(18) 0.0028(19) 0.0041(18)
C31 0.029(3) 0.028(2) 0.035(3) 0.007(2) 0.007(2) 0.001(2)
C32 0.023(2) 0.029(3) 0.041(3) 0.003(2) 0.007(2) -0.0042(19)
C33 0.024(3) 0.028(3) 0.031(2) 0.0007(19) 0.005(2) -0.0001(19)
C34 0.030(3) 0.033(3) 0.029(2) 0.002(2) 0.008(2) 0.007(2)
C35 0.039(3) 0.035(3) 0.041(3) 0.016(2) 0.015(2) 0.013(2)
C36 0.036(3) 0.036(3) 0.035(3) 0.006(2) 0.019(2) 0.010(2)
C37 0.049(4) 0.036(3) 0.087(4) 0.024(3) 0.037(4) 0.020(3)
C38 0.032(3) 0.045(3) 0.078(4) 0.015(3) 0.024(3) 0.009(3)
C39 0.025(2) 0.036(3) 0.039(3) -0.003(2) 0.005(2) 0.004(2)
C40 0.024(3) 0.028(3) 0.057(3) 0.006(2) 0.012(2) 0.006(2)
C41 0.029(2) 0.030(2) 0.024(2) -0.0031(19) 0.0015(19) -0.004(2)
C42 0.022(2) 0.034(3) 0.026(2) 0.0001(18) 0.001(2) 0.0000(18)
C43 0.026(2) 0.034(2) 0.031(2) 0.000(2) 0.005(2) 0.0070(19)
C44 0.023(2) 0.033(3) 0.029(2) -0.0011(19) 0.006(2) 0.0029(19)
C45 0.033(3) 0.037(3) 0.035(3) 0.001(2) 0.012(2) 0.001(2)
C46 0.030(2) 0.037(3) 0.043(2) -0.007(2) 0.019(2) 0.003(2)
C47 0.034(3) 0.025(2) 0.037(3) 0.000(2) 0.011(2) 0.004(2)
C48 0.022(2) 0.036(3) 0.035(3) 0.002(2) 0.004(2) 0.005(2)
C49 0.029(2) 0.034(3) 0.033(2) 0.003(2) 0.015(2) 0.006(2)
C50 0.022(2) 0.040(3) 0.041(3) 0.005(2) 0.010(2) 0.004(2)
C51 0.043(3) 0.055(3) 0.036(3) 0.004(2) 0.019(3) 0.011(3)
C52 0.030(3) 0.031(3) 0.052(3) 0.003(2) 0.011(3) 0.000(2)
C53 0.029(3) 0.027(2) 0.024(2) -0.0025(19) 0.006(2) 0.001(2)
C54 0.023(2) 0.033(3) 0.032(2) -0.007(2) 0.010(2) -0.0032(19)
C55 0.021(2) 0.034(3) 0.021(2) -0.0063(19) 0.0047(19) -0.0022(19)
C56 0.020(2) 0.027(2) 0.024(2) 0.0002(19) 0.0059(18) -0.004(2)
C57 0.022(2) 0.030(2) 0.032(2) -0.0041(19) 0.013(2) 0.0003(19)
C58 0.030(4) 0.026(3) 0.039(4) 0.000 0.013(3) 0.000
C59 0.025(3) 0.025(3) 0.023(3) 0.000 0.002(3) 0.000
C60 0.028(3) 0.050(3) 0.042(3) 0.011(2) -0.006(2) 0.008(2)
C61 0.040(4) 0.069(5) 0.085(5) 0.014(4) -0.004(3) -0.005(3)
C62 0.050(4) 0.080(5) 0.105(6) 0.032(4) -0.007(4) -0.020(4)
C63 0.032(3) 0.119(7) 0.077(5) 0.023(5) 0.000(3) -0.008(4)
C64 0.033(3) 0.118(6) 0.046(3) 0.010(4) 0.001(3) 0.008(4)
C65 0.036(3) 0.070(4) 0.041(3) 0.000(3) 0.002(3) 0.005(3)
C66 0.030(3) 0.038(3) 0.046(3) 0.002(2) -0.001(2) 0.011(2)
C67 0.046(3) 0.066(4) 0.044(3) 0.004(3) 0.006(3) 0.023(3)
C68 0.039(3) 0.041(3) 0.030(3) 0.009(2) 0.006(2) 0.005(2)
C69 0.039(3) 0.032(3) 0.039(3) 0.011(2) 0.016(2) 0.008(2)
C70 0.063(4) 0.057(4) 0.030(3) 0.009(2) 0.014(3) 0.023(3)
C71 0.057(4) 0.075(4) 0.042(3) 0.015(3) 0.028(3) 0.034(3)
C72 0.046(3) 0.056(3) 0.038(3) 0.018(2) 0.020(3) 0.025(3)
C73 0.034(3) 0.031(3) 0.041(3) 0.011(2) 0.019(2) 0.010(2)
C74 0.030(3) 0.031(3) 0.040(3) 0.016(2) 0.016(2) 0.013(2)
C75 0.031(3) 0.038(3) 0.053(3) 0.011(2) 0.008(2) 0.009(2)
C76 0.027(3) 0.048(3) 0.042(3) 0.011(2) 0.010(2) 0.010(2)
C77 0.022(2) 0.048(3) 0.047(3) 0.005(3) 0.008(2) 0.013(2)
C78 0.041(3) 0.084(5) 0.057(4) -0.012(3) 0.017(3) 0.013(3)
C79 0.066(5) 0.079(5) 0.081(5) -0.027(4) 0.027(4) 0.005(4)
C80 0.050(4) 0.053(4) 0.109(6) -0.033(4) 0.007(4) 0.006(3)
C81 0.041(3) 0.045(4) 0.092(5) 0.007(3) -0.006(3) 0.004(3)
C82 0.042(3) 0.046(3) 0.054(3) 0.004(3) 0.002(3) 0.015(3)
C83 0.049(4) 0.033(3) 0.088(5) -0.001(3) 0.030(4) 0.008(3)
C84 0.028(3) 0.029(3) 0.053(3) 0.005(2) 0.009(2) 0.008(2)
C85 0.032(3) 0.030(3) 0.066(4) -0.001(2) 0.022(3) -0.002(2)
C86 0.020(2) 0.034(3) 0.030(2) 0.007(2) 0.006(2) 0.0022(19)
C87 0.022(2) 0.028(2) 0.030(2) 0.002(2) 0.0047(19) -0.0012(19)
C88 0.020(2) 0.034(3) 0.039(3) 0.005(2) 0.011(2) -0.0021(19)
C89 0.032(4) 0.024(3) 0.045(4) 0.000 0.014(3) 0.000
C90 0.025(4) 0.028(3) 0.032(3) 0.000 0.007(3) 0.000
C91 0.040(3) 0.027(3) 0.050(3) 0.005(2) 0.010(3) 0.005(2)
C92 0.039(3) 0.050(3) 0.059(3) 0.008(3) 0.013(3) 0.003(3)
C93 0.042(3) 0.062(4) 0.078(4) 0.006(3) 0.023(3) -0.003(3)
C94 0.063(4) 0.077(5) 0.076(5) 0.018(4) 0.038(4) 0.025(4)
C95 0.091(6) 0.067(5) 0.068(4) -0.015(4) 0.029(4) 0.006(4)
C96 0.059(4) 0.051(4) 0.067(4) -0.005(3) 0.018(3) 0.001(3)
C97 0.031(3) 0.027(2) 0.044(3) 0.002(2) 0.006(2) 0.006(2)
C98 0.036(3) 0.033(3) 0.059(3) 0.011(2) 0.011(3) 0.005(2)
C99 0.025(3) 0.032(3) 0.059(3) -0.011(2) 0.008(2) 0.002(2)
C100 0.025(3) 0.037(3) 0.058(3) -0.019(3) 0.001(2) 0.001(2)
C101 0.045(3) 0.048(3) 0.072(4) -0.024(3) 0.000(3) 0.013(3)
C102 0.069(4) 0.066(4) 0.075(4) -0.041(4) -0.005(3) 0.032(4)
C103 0.066(4) 0.067(4) 0.056(4) -0.026(3) 0.000(3) 0.021(3)
C104 0.041(3) 0.048(3) 0.046(3) -0.015(3) 0.012(3) 0.004(2)
C105 0.040(3) 0.057(4) 0.039(3) -0.014(3) 0.009(3) 0.004(3)
C106 0.050(4) 0.072(4) 0.044(3) -0.006(3) -0.008(3) 0.012(3)
C107 0.034(3) 0.054(3) 0.034(3) 0.002(2) 0.005(2) 0.009(2)
C108 0.032(3) 0.065(4) 0.026(2) 0.005(2) 0.000(2) 0.010(3)
C109 0.040(3) 0.073(4) 0.042(3) 0.015(3) 0.014(3) 0.018(3)
C110 0.043(3) 0.094(5) 0.049(3) 0.023(3) 0.009(3) 0.011(3)
C111 0.057(4) 0.058(4) 0.041(3) 0.021(3) -0.004(3) 0.000(3)
C112 0.050(4) 0.058(4) 0.032(3) 0.004(2) -0.002(3) 0.008(3)
C113 0.041(3) 0.065(4) 0.028(3) 0.003(3) 0.003(2) 0.016(3)
C114 0.037(3) 0.043(3) 0.055(3) 0.009(3) 0.020(3) 0.009(2)
C115 0.026(3) 0.037(3) 0.034(3) 0.006(2) 0.006(2) 0.011(2)
C116 0.026(3) 0.032(3) 0.038(3) 0.004(2) 0.008(2) 0.003(2)
C117 0.034(3) 0.022(2) 0.025(2) 0.0026(18) 0.003(2) 0.005(2)
C118 0.027(2) 0.024(2) 0.025(2) 0.0009(18) 0.003(2) 0.0037(19)
C119 0.024(2) 0.029(2) 0.024(2) -0.0004(19) 0.0038(19) 0.001(2)
C120 0.023(2) 0.027(2) 0.026(2) 0.000(2) -0.0014(18) -0.0006(19)
C121 0.030(2) 0.021(2) 0.035(2) -0.001(2) 0.006(2) -0.001(2)
C122 0.027(2) 0.033(2) 0.036(3) 0.000(2) 0.011(2) 0.002(2)
C123 0.026(2) 0.023(2) 0.037(2) -0.0011(19) 0.007(2) -0.0024(19)
C124 0.022(2) 0.028(2) 0.027(2) 0.0007(19) 0.000(2) -0.0013(19)
C125 0.030(3) 0.028(3) 0.042(3) -0.010(2) 0.010(2) -0.003(2)
C126 0.024(3) 0.047(3) 0.032(3) -0.007(2) 0.005(2) -0.006(2)
C127 0.039(3) 0.043(3) 0.061(4) -0.016(3) 0.021(3) -0.012(2)
C128 0.025(2) 0.034(3) 0.040(3) -0.004(2) 0.005(2) 0.006(2)
C129 0.025(2) 0.025(2) 0.032(2) 0.003(2) 0.004(2) 0.0044(19)
C130 0.025(2) 0.027(2) 0.039(3) -0.003(2) 0.006(2) 0.0011(19)
C131 0.026(2) 0.033(3) 0.030(2) 0.002(2) 0.006(2) 0.0005(19)
C132 0.024(2) 0.031(2) 0.026(2) -0.0019(19) 0.0041(19) 0.0012(19)
C133 0.029(3) 0.029(3) 0.033(2) 0.000(2) 0.005(2) -0.0035(19)
C134 0.027(3) 0.033(3) 0.036(3) -0.002(2) 0.007(2) 0.001(2)
C135 0.028(2) 0.042(3) 0.030(2) -0.004(2) 0.006(2) 0.003(2)
C136 0.023(2) 0.033(3) 0.031(2) 0.0027(19) 0.005(2) 0.0034(19)
C137 0.026(2) 0.033(2) 0.033(2) 0.000(2) 0.003(2) 0.000(2)
C138 0.024(2) 0.041(3) 0.032(2) 0.004(2) 0.004(2) -0.003(2)
C139 0.023(3) 0.043(3) 0.068(4) 0.012(3) 0.010(3) 0.005(2)
C140 0.037(3) 0.032(3) 0.059(3) 0.008(2) 0.008(3) 0.002(2)
C141 0.030(3) 0.042(3) 0.121(6) 0.015(4) 0.015(4) -0.008(3)
C142 0.033(3) 0.036(3) 0.025(2) 0.009(2) -0.003(2) 0.000(2)
C143 0.037(3) 0.039(3) 0.037(3) 0.002(2) -0.001(2) -0.004(2)
C144 0.041(3) 0.056(3) 0.045(3) 0.010(3) 0.006(3) 0.015(3)
C145 0.026(3) 0.061(4) 0.049(3) 0.022(3) 0.002(2) 0.006(3)
C146 0.031(3) 0.049(3) 0.052(3) 0.014(3) -0.007(3) -0.009(2)
C147 0.037(3) 0.043(3) 0.034(3) 0.004(2) -0.004(2) -0.002(2)
C148 0.032(3) 0.037(3) 0.027(2) 0.004(2) 0.000(2) -0.004(2)
C149 0.042(3) 0.058(4) 0.039(3) 0.012(3) 0.002(3) -0.012(3)
C150 0.030(3) 0.034(3) 0.030(2) 0.005(2) 0.013(2) 0.001(2)
C151 0.022(2) 0.032(2) 0.025(2) 0.0075(19) 0.0087(19) -0.0010(19)
C152 0.028(2) 0.031(3) 0.039(3) 0.004(2) 0.014(2) -0.008(2)
C153 0.027(2) 0.034(3) 0.041(3) -0.001(2) 0.010(2) -0.012(2)
C154 0.024(2) 0.032(3) 0.035(3) -0.004(2) 0.003(2) -0.004(2)
C155 0.021(2) 0.030(2) 0.031(2) -0.0021(19) 0.009(2) -0.0019(19)
C156 0.028(2) 0.031(2) 0.028(2) -0.0046(19) 0.007(2) -0.002(2)
C157 0.047(3) 0.036(3) 0.028(2) 0.010(2) 0.003(2) -0.008(2)
C158 0.026(3) 0.039(3) 0.029(2) 0.005(2) 0.004(2) -0.007(2)
C159 0.035(3) 0.032(3) 0.026(2) 0.008(2) 0.000(2) -0.005(2)
C160 0.044(3) 0.046(3) 0.044(3) 0.009(3) 0.008(3) 0.009(3)
C161 0.060(4) 0.066(4) 0.045(3) 0.011(3) 0.009(3) 0.019(3)
C162 0.093(5) 0.044(4) 0.047(3) 0.003(3) -0.006(3) 0.023(3)
C163 0.082(4) 0.032(3) 0.039(3) 0.010(3) 0.000(3) 0.000(3)
C164 0.048(3) 0.046(3) 0.032(3) 0.014(2) 0.001(2) -0.005(3)
C165 0.032(3) 0.048(3) 0.033(3) -0.007(2) 0.013(2) -0.015(2)
C166 0.028(3) 0.027(2) 0.028(2) 0.002(2) 0.007(2) -0.003(2)
C167 0.027(3) 0.029(2) 0.027(2) -0.0033(19) 0.005(2) -0.0038(19)
C168 0.018(2) 0.030(2) 0.021(2) 0.0016(18) -0.0030(18) -0.0016(18)
C169 0.016(2) 0.031(2) 0.026(2) -0.0007(19) 0.0019(18) -0.0009(18)
C170 0.027(2) 0.024(2) 0.019(2) 0.0003(17) 0.0008(19) -0.0026(18)
C171 0.021(2) 0.033(3) 0.020(2) -0.0027(18) 0.0034(18) 0.0017(19)
C172 0.024(2) 0.029(2) 0.031(2) 0.0005(19) 0.009(2) -0.0025(19)
C173 0.025(2) 0.030(2) 0.038(3) 0.001(2) 0.007(2) -0.0047(19)
C174 0.025(2) 0.030(2) 0.028(2) -0.0030(19) 0.006(2) 0.0007(19)
C175 0.023(2) 0.034(2) 0.026(2) -0.0009(19) 0.0038(19) 0.0043(19)
C176 0.047(3) 0.033(3) 0.046(3) 0.003(2) 0.024(3) 0.001(2)
C177 0.043(3) 0.030(3) 0.037(3) 0.004(2) 0.013(2) 0.004(2)
C180 0.059(4) 0.060(4) 0.055(4) 0.012(3) 0.010(3) 0.007(3)
C181 0.046(4) 0.093(6) 0.198(10) -0.024(6) 0.019(6) -0.003(4)
C182 0.046(4) 0.083(4) 0.045(3) -0.013(3) 0.009(3) -0.015(3)
C183 0.059(4) 0.123(6) 0.071(4) 0.010(5) 0.008(4) 0.008(4)
C184 0.079(5) 0.067(4) 0.036(3) 0.007(3) 0.009(3) 0.004(4)
C185 0.090(5) 0.085(5) 0.065(4) -0.006(4) 0.020(4) -0.030(4)
C186 0.060(4) 0.076(5) 0.071(4) -0.006(3) 0.014(3) -0.015(3)
C187 0.086(5) 0.071(4) 0.063(4) 0.005(3) 0.047(4) -0.001(4)

loop_
_atom_type_symbol
_atom_type_description
_atom_type_scat_dispersion_real
_atom_type_scat_dispersion_imag
_atom_type_scat_source
C C 0.0033 0.0016
;
International Tables for Crystallography
(Vol. C, Tables 4.2.6.8 and 6.1.1.4)
;
H H 0.0000 0.0000
;
International Tables for Crystallography
(Vol. C, Table 6.1.1.4)
;
F F 0.0171 0.0103
;
International Tables for Crystallography
(Vol. C, Tables 4.2.6.8 and 6.1.1.4)
;
N N 0.0061 0.0033
;
International Tables for Crystallography
(Vol. C, Tables 4.2.6.8 and 6.1.1.4)
;
O O 0.0106 0.0060
;
International Tables for Crystallography
(Vol. C, Tables 4.2.6.8 and 6.1.1.4)
;
Yb Yb -0.3850 5.5486
;
International Tables for Crystallography
(Vol. C, Tables 4.2.6.8 and 6.1.1.4)
;

loop_
_geom_angle_atom_site_label_1
_geom_angle_atom_site_label_2
_geom_angle_atom_site_label_3
_geom_angle
_geom_angle_site_symmetry_1
_geom_angle_site_symmetry_3
O8 Yb1 O4 81.84(10) . .
O8 Yb1 O7 74.25(10) . .
O4 Yb1 O7 135.34(10) . .
O8 Yb1 O5 140.35(11) . .
O4 Yb1 O5 81.08(10) . .
O7 Yb1 O5 139.05(10) . .
O8 Yb1 O6 69.69(10) . .
O4 Yb1 O6 69.32(10) . .
O7 Yb1 O6 131.65(10) . .
O5 Yb1 O6 70.84(10) . .
O8 Yb1 O3 75.70(10) . .
O4 Yb1 O3 69.57(10) . .
O7 Yb1 O3 68.27(10) . .
O5 Yb1 O3 129.49(10) . .
O6 Yb1 O3 128.92(10) . .
O8 Yb1 N1 143.20(11) . .
O4 Yb1 N1 90.78(11) . .
O7 Yb1 N1 86.75(10) . .
O5 Yb1 N1 72.46(11) . .
O6 Yb1 N1 140.36(10) . .
O3 Yb1 N1 67.98(10) . .
O8 Yb1 N3 79.24(11) . .
O4 Yb1 N3 136.67(11) . .
O7 Yb1 N3 74.97(11) . .
O5 Yb1 N3 89.29(11) . .
O6 Yb1 N3 67.62(11) . .
O3 Yb1 N3 139.79(10) . .
N1 Yb1 N3 126.36(11) . .
O8 Yb1 N2 135.19(11) . .
O4 Yb1 N2 142.39(10) . .
O7 Yb1 N2 73.66(11) . .
O5 Yb1 N2 65.56(10) . .
O6 Yb1 N2 112.21(11) . .
O3 Yb1 N2 118.83(11) . .
N1 Yb1 N2 63.74(12) . .
N3 Yb1 N2 62.78(12) . .
O16 Yb2 O13 83.72(11) . .
O16 Yb2 O12 141.05(11) . .
O13 Yb2 O12 81.15(11) . .
O16 Yb2 O15 74.10(11) . .
O13 Yb2 O15 139.06(11) . .
O12 Yb2 O15 136.17(11) . .
O16 Yb2 O11 69.31(11) . .
O13 Yb2 O11 68.82(11) . .
O12 Yb2 O11 71.77(10) . .
O15 Yb2 O11 129.85(11) . .
O16 Yb2 O14 72.53(10) . .
O13 Yb2 O14 69.92(10) . .
O12 Yb2 O14 133.00(11) . .
O15 Yb2 O14 70.76(11) . .
O11 Yb2 O14 125.68(10) . .
O16 Yb2 N6 140.65(11) . .
O13 Yb2 N6 86.06(11) . .
O12 Yb2 N6 73.67(11) . .
O15 Yb2 N6 89.81(12) . .
O11 Yb2 N6 139.70(11) . .
O14 Yb2 N6 68.26(11) . .
O16 Yb2 N4 83.72(12) . .
O13 Yb2 N4 137.51(11) . .
O12 Yb2 N4 83.67(12) . .
O15 Yb2 N4 74.31(12) . .
O11 Yb2 N4 68.76(11) . .
O14 Yb2 N4 141.87(11) . .
N6 Yb2 N4 126.82(12) . .
O16 Yb2 N5 136.64(12) . .
O13 Yb2 N5 139.63(12) . .
O12 Yb2 N5 65.98(11) . .
O15 Yb2 N5 70.31(11) . .
O11 Yb2 N5 118.01(11) . .
O14 Yb2 N5 116.30(11) . .
N6 Yb2 N5 63.30(12) . .
N4 Yb2 N5 63.55(12) . .
O20 Yb3 O22 82.60(10) . .
O20 Yb3 O24 141.40(11) . 2_656
O22 Yb3 O24 81.95(11) . 2_656
O20 Yb3 O19 74.10(11) . .
O22 Yb3 O19 137.51(11) . .
O24 Yb3 O19 136.65(11) 2_656 .
O20 Yb3 O23 70.24(11) . 2_656
O22 Yb3 O23 69.53(11) . 2_656
O24 Yb3 O23 71.24(11) 2_656 2_656
O19 Yb3 O23 130.48(11) . 2_656
O20 Yb3 O21 73.02(10) . .
O22 Yb3 O21 69.82(10) . .
O24 Yb3 O21 132.30(11) 2_656 .
O19 Yb3 O21 69.60(10) . .
O23 Yb3 O21 127.59(10) 2_656 .
O20 Yb3 N7 141.50(12) . .
O22 Yb3 N7 88.40(12) . .
O24 Yb3 N7 72.94(12) 2_656 .
O19 Yb3 N7 88.41(11) . .
O23 Yb3 N7 139.97(11) 2_656 .
O21 Yb3 N7 68.74(11) . .
O20 Yb3 N8 135.71(12) . .
O22 Yb3 N8 141.54(12) . .
O24 Yb3 N8 65.33(12) 2_656 .
O19 Yb3 N8 71.32(12) . .
O23 Yb3 N8 114.53(12) 2_656 .
O21 Yb3 N8 117.87(11) . .
N7 Yb3 N8 63.82(13) . .
O20 Yb3 N9 81.47(12) . .
O22 Yb3 N9 137.24(12) . .
O24 Yb3 N9 86.36(13) 2_656 .
O19 Yb3 N9 74.00(12) . .
O23 Yb3 N9 67.76(11) 2_656 .
O21 Yb3 N9 139.91(12) . .
N7 Yb3 N9 126.89(13) . .
N8 Yb3 N9 63.08(13) . .
O27 Yb4 O30 83.40(10) . .
O27 Yb4 O32 139.94(10) . 2_656
O30 Yb4 O32 81.71(10) . 2_656
O27 Yb4 O28 73.62(10) . .
O30 Yb4 O28 136.46(10) . .
O32 Yb4 O28 138.01(10) 2_656 .
O27 Yb4 O31 68.44(10) . 2_656
O30 Yb4 O31 68.79(10) . 2_656
O32 Yb4 O31 71.51(10) 2_656 2_656
O28 Yb4 O31 130.54(10) . 2_656
O27 Yb4 O29 75.33(10) . .
O30 Yb4 O29 69.49(10) . .
O32 Yb4 O29 131.68(10) 2_656 .
O28 Yb4 O29 69.15(10) . .
O31 Yb4 O29 126.77(10) 2_656 .
O27 Yb4 N10 142.60(11) . .
O30 Yb4 N10 85.49(11) . .
O32 Yb4 N10 72.62(11) 2_656 .
O28 Yb4 N10 90.86(11) . .
O31 Yb4 N10 138.19(11) 2_656 .
O29 Yb4 N10 67.33(11) . .
O27 Yb4 N12 82.53(11) . .
O30 Yb4 N12 137.20(10) . .
O32 Yb4 N12 83.65(11) 2_656 .
O28 Yb4 N12 76.35(11) . .
O31 Yb4 N12 68.44(10) 2_656 .
O29 Yb4 N12 142.96(11) . .
N10 Yb4 N12 127.42(11) . .
O27 Yb4 N11 136.28(11) . .
O30 Yb4 N11 140.26(11) . .
O32 Yb4 N11 65.79(11) 2_656 .
O28 Yb4 N11 72.25(11) . .
O31 Yb4 N11 117.45(10) 2_656 .
O29 Yb4 N11 115.73(10) . .
N10 Yb4 N11 64.01(11) . .
N12 Yb4 N11 63.50(11) . .
F34 C178 F35 113(2) . .
F34 C178 F36 104.7(14) . .
F35 C178 F36 106.7(17) . .
F34 C178 C177 117.8(11) . .
F35 C178 C177 111.4(13) . .
F36 C178 C177 101.5(17) . .
F39 C179 F37 106.7(15) . .
F39 C179 F38 106.4(15) . .
F37 C179 F38 105.8(11) . .
F39 C179 C177 116.4(11) . .
F37 C179 C177 112.9(9) . .
F38 C179 C177 108.0(13) . .
C9 O1 C8 105.4(3) . .
C15 O2 C16 105.0(3) . .
C25 O3 Yb1 127.2(3) . .
C27 O4 Yb1 130.1(3) . .
C39 O5 Yb1 135.5(3) . .
C41 O6 Yb1 135.9(3) . .
C53 O7 Yb1 129.0(3) . .
C55 O8 Yb1 137.1(3) . .
C68 O9 C67 105.2(4) . .
C74 O10 C75 105.7(4) . .
C34 O11 Yb2 135.9(3) . .
C36 O12 Yb2 135.0(3) . .
C48 O13 Yb2 130.9(3) . .
C50 O14 Yb2 126.7(3) . .
C84 O15 Yb2 130.3(3) . .
C86 O16 Yb2 140.5(3) . .
C99 O17 C98 105.5(4) . .
C105 O18 C106 105.3(4) . .
C115 O19 Yb3 130.5(3) . .
C117 O20 Yb3 139.5(3) . .
C129 O21 Yb3 127.2(3) . .
C131 O22 Yb3 130.1(3) . .
C138 O23 Yb3 136.6(3) . 2_656
C140 O24 Yb3 135.4(3) . 2_656
C150 O25 C149 106.0(4) . .
C156 O26 C157 104.5(3) . .
C124 O27 Yb4 138.3(3) . .
C126 O28 Yb4 129.5(3) . .
C166 O29 Yb4 127.1(3) . .
C168 O30 Yb4 129.3(3) . .
C175 O31 Yb4 136.8(3) . 2_656
C177 O32 Yb4 134.7(3) . 2_656
C180 O33 C182 115.2(5) . .
C184 O36 C186 118.6(5) . .
C9 N1 C7 106.7(3) . .
C9 N1 Yb1 120.8(3) . .
C7 N1 Yb1 132.2(3) . .
C14 N2 C10 117.9(4) . .
C14 N2 Yb1 121.2(3) . .
C10 N2 Yb1 119.8(3) . .
C15 N3 C17 107.4(4) . .
C15 N3 Yb1 119.7(3) . .
C17 N3 Yb1 132.1(3) . .
C68 N4 C66 106.8(4) . .
C68 N4 Yb2 117.9(3) . .
C66 N4 Yb2 134.6(3) . .
C69 N5 C73 117.2(4) . .
C69 N5 Yb2 121.3(3) . .
C73 N5 Yb2 120.9(3) . .
C74 N6 C76 106.9(4) . .
C74 N6 Yb2 120.6(3) . .
C76 N6 Yb2 132.5(3) . .
C99 N7 C97 106.7(4) . .
C99 N7 Yb3 120.5(3) . .
C97 N7 Yb3 132.7(3) . .
C100 N8 C104 118.1(4) . .
C100 N8 Yb3 120.2(3) . .
C104 N8 Yb3 121.0(3) . .
C105 N9 C107 107.3(4) . .
C105 N9 Yb3 118.4(3) . .
C107 N9 Yb3 133.4(3) . .
C150 N10 C148 107.4(4) . .
C150 N10 Yb4 119.8(3) . .
C148 N10 Yb4 132.7(3) . .
C155 N11 C151 116.8(4) . .
C155 N11 Yb4 121.7(3) . .
C151 N11 Yb4 120.5(3) . .
C156 N12 C158 107.5(3) . .
C156 N12 Yb4 118.6(3) . .
C158 N12 Yb4 133.2(3) . .
C6 C1 C2 119.8(4) . .
C6 C1 C7 119.6(4) . .
C2 C1 C7 120.6(4) . .
C3 C2 C1 119.9(5) . .
C3 C2 H2 120.1 . .
C1 C2 H2 120.1 . .
C2 C3 C4 121.3(5) . .
C2 C3 H3 119.4 . .
C4 C3 H3 119.4 . .
C5 C4 C3 119.0(5) . .
C5 C4 H4 120.5 . .
C3 C4 H4 120.5 . .
C4 C5 C6 120.8(5) . .
C4 C5 H5 119.6 . .
C6 C5 H5 119.6 . .
C1 C6 C5 119.2(5) . .
C1 C6 H6 120.4 . .
C5 C6 H6 120.4 . .
N1 C7 C1 110.3(3) . .
N1 C7 C8 103.0(3) . .
C1 C7 C8 113.6(4) . .
N1 C7 H7 109.9 . .
C1 C7 H7 109.9 . .
C8 C7 H7 109.9 . .
O1 C8 C7 104.8(3) . .
O1 C8 H8A 110.8 . .
C7 C8 H8A 110.8 . .
O1 C8 H8B 110.8 . .
C7 C8 H8B 110.8 . .
H8A C8 H8B 108.9 . .
N1 C9 O1 120.1(4) . .
N1 C9 C10 122.1(4) . .
O1 C9 C10 117.8(4) . .
N2 C10 C11 123.0(4) . .
N2 C10 C9 113.1(4) . .
C11 C10 C9 123.9(4) . .
C12 C11 C10 118.2(5) . .
C12 C11 H11 120.9 . .
C10 C11 H11 120.9 . .
C11 C12 C13 120.0(5) . .
C11 C12 H12 120.0 . .
C13 C12 H12 120.0 . .
C14 C13 C12 117.1(5) . .
C14 C13 H13 121.4 . .
C12 C13 H13 121.4 . .
N2 C14 C13 123.6(4) . .
N2 C14 C15 112.8(4) . .
C13 C14 C15 123.6(4) . .
N3 C15 O2 119.5(4) . .
N3 C15 C14 121.9(4) . .
O2 C15 C14 118.5(4) . .
O2 C16 C17 104.5(4) . .
O2 C16 H16A 110.9 . .
C17 C16 H16A 110.9 . .
O2 C16 H16B 110.9 . .
C17 C16 H16B 110.9 . .
H16A C16 H16B 108.9 . .
N3 C17 C18 113.2(4) . .
N3 C17 C16 102.2(4) . .
C18 C17 C16 113.0(4) . .
N3 C17 H17 109.4 . .
C18 C17 H17 109.4 . .
C16 C17 H17 109.4 . .
C23 C18 C19 118.3(4) . .
C23 C18 C17 120.3(4) . .
C19 C18 C17 121.4(4) . .
C20 C19 C18 121.0(5) . .
C20 C19 H19 119.5 . .
C18 C19 H19 119.5 . .
C19 C20 C21 120.0(5) . .
C19 C20 H20 120.0 . .
C21 C20 H20 120.0 . .
C22 C21 C20 119.5(5) . .
C22 C21 H21 120.3 . .
C20 C21 H21 120.3 . .
C21 C22 C23 120.7(5) . .
C21 C22 H22 119.6 . .
C23 C22 H22 119.6 . .
C22 C23 C18 120.5(5) . .
C22 C23 H23 119.7 . .
C18 C23 H23 119.7 . .
F3 C24 F2 106.3(4) . .
F3 C24 F1 106.2(4) . .
F2 C24 F1 105.7(4) . .
F3 C24 C25 112.8(4) . .
F2 C24 C25 114.7(4) . .
F1 C24 C25 110.6(4) . .
O3 C25 C26 128.6(4) . .
O3 C25 C24 113.9(4) . .
C26 C25 C24 117.4(4) . .
C25 C26 C27 119.3(4) . .
C25 C26 H26 120.3 . .
C27 C26 H26 120.3 . .
O4 C27 C26 124.1(4) . .
O4 C27 C28 116.2(4) . .
C26 C27 C28 119.6(4) . .
C29 C28 C33 119.6(4) . .
C29 C28 C27 118.1(4) . .
C33 C28 C27 122.2(4) . .
C28 C29 C30 120.9(4) . .
C28 C29 H29 119.6 . .
C30 C29 H29 119.6 . .
C31 C30 C29 119.1(4) . .
C31 C30 C34 118.3(4) . .
C29 C30 C34 122.6(4) . .
C32 C31 C30 120.6(4) . .
C32 C31 H31 119.7 . .
C30 C31 H31 119.7 . .
C31 C32 C33 120.8(4) . .
C31 C32 H32 119.6 . .
C33 C32 H32 119.6 . .
C32 C33 C28 119.1(4) . .
C32 C33 H33 120.5 . .
C28 C33 H33 120.5 . .
O11 C34 C35 123.5(4) . .
O11 C34 C30 116.5(4) . .
C35 C34 C30 119.9(4) . .
C36 C35 C34 121.1(4) . .
C36 C35 H35 119.5 . .
C34 C35 H35 119.5 . .
O12 C36 C35 129.1(4) . .
O12 C36 C37 113.0(4) . .
C35 C36 C37 117.9(4) . .
F10 C37 F12 111.4(6) . .
F10 C37 F11 104.0(6) . .
F12 C37 F11 102.1(5) . .
F10 C37 C36 113.7(5) . .
F12 C37 C36 114.9(5) . .
F11 C37 C36 109.4(5) . .
F6 C38 F5 110.4(5) . .
F6 C38 F4 104.5(6) . .
F5 C38 F4 101.0(5) . .
F6 C38 C39 114.3(5) . .
F5 C38 C39 115.1(5) . .
F4 C38 C39 110.1(5) . .
O5 C39 C40 128.5(4) . .
O5 C39 C38 112.9(4) . .
C40 C39 C38 118.5(4) . .
C39 C40 C41 121.1(4) . .
C39 C40 H40 119.4 . .
C41 C40 H40 119.4 . .
O6 C41 C40 124.1(4) . .
O6 C41 C42 116.4(4) . .
C40 C41 C42 119.5(4) . .
C43 C42 C47 118.1(4) . .
C43 C42 C41 123.1(4) . .
C47 C42 C41 118.7(4) . .
C44 C43 C42 121.1(4) . .
C44 C43 H43 119.5 . .
C42 C43 H43 119.5 . .
C43 C44 C45 119.1(4) . .
C43 C44 C48 118.5(4) . .
C45 C44 C48 122.4(4) . .
C44 C45 C46 120.6(4) . .
C44 C45 H45 119.7 . .
C46 C45 H45 119.7 . .
C47 C46 C45 119.8(4) . .
C47 C46 H46 120.1 . .
C45 C46 H46 120.1 . .
C46 C47 C42 121.4(4) . .
C46 C47 H47 119.3 . .
C42 C47 H47 119.3 . .
O13 C48 C49 123.9(4) . .
O13 C48 C44 116.4(4) . .
C49 C48 C44 119.6(4) . .
C50 C49 C48 121.2(4) . .
C50 C49 H49 119.4 . .
C48 C49 H49 119.4 . .
O14 C50 C49 128.3(4) . .
O14 C50 C51 112.2(4) . .
C49 C50 C51 119.5(4) . .
F13 C51 F15 108.7(4) . .
F13 C51 F14 105.3(4) . .
F15 C51 F14 105.5(4) . .
F13 C51 C50 114.5(4) . .
F15 C51 C50 112.6(4) . .
F14 C51 C50 109.6(4) . .
F7 C52 F8 107.2(4) . .
F7 C52 F9 107.4(4) . .
F8 C52 F9 106.2(4) . .
F7 C52 C53 112.2(4) . .
F8 C52 C53 112.8(4) . .
F9 C52 C53 110.8(4) . .
O7 C53 C54 128.9(4) . .
O7 C53 C52 113.3(4) . .
C54 C53 C52 117.7(4) . .
C53 C54 C55 122.1(4) . .
C53 C54 H54 118.9 . .
C55 C54 H54 118.9 . .
O8 C55 C54 123.1(4) . .
O8 C55 C56 114.5(4) . .
C54 C55 C56 122.3(4) . .
C59 C56 C57 119.5(4) . .
C59 C56 C55 123.4(4) . .
C57 C56 C55 117.0(4) . .
C56 C57 C58 120.3(4) . .
C56 C57 H57 119.9 . .
C58 C57 H57 119.9 . .
C57 C58 C57 119.7(6) 2_657 .
C57 C58 H58 120.2 2_657 .
C57 C58 H58 120.2 . .
C56 C59 C56 120.8(6) . 2_657
C56 C59 H59 119.6 . .
C56 C59 H59 119.6 2_657 .
C65 C60 C61 117.4(6) . .
C65 C60 C66 121.8(5) . .
C61 C60 C66 120.8(5) . .
C60 C61 C62 120.6(7) . .
C60 C61 H61 119.7 . .
C62 C61 H61 119.7 . .
C63 C62 C61 120.0(7) . .
C63 C62 H62 120.0 . .
C61 C62 H62 120.0 . .
C64 C63 C62 120.7(7) . .
C64 C63 H63 119.6 . .
C62 C63 H63 119.6 . .
C63 C64 C65 119.0(7) . .
C63 C64 H64 120.5 . .
C65 C64 H64 120.5 . .
C60 C65 C64 122.3(6) . .
C60 C65 H65 118.8 . .
C64 C65 H65 118.8 . .
N4 C66 C60 112.1(4) . .
N4 C66 C67 104.3(4) . .
C60 C66 C67 113.9(5) . .
N4 C66 H66 108.8 . .
C60 C66 H66 108.8 . .
C67 C66 H66 108.8 . .
O9 C67 C66 103.3(4) . .
O9 C67 H67A 111.1 . .
C66 C67 H67A 111.1 . .
O9 C67 H67B 111.1 . .
C66 C67 H67B 111.1 . .
H67A C67 H67B 109.1 . .
N4 C68 O9 119.4(4) . .
N4 C68 C69 123.4(4) . .
O9 C68 C69 117.2(4) . .
N5 C69 C70 123.9(5) . .
N5 C69 C68 113.6(4) . .
C70 C69 C68 122.4(5) . .
C69 C70 C71 118.0(5) . .
C69 C70 H70 121.0 . .
C71 C70 H70 121.0 . .
C72 C71 C70 118.6(5) . .
C72 C71 H71 120.7 . .
C70 C71 H71 120.7 . .
C73 C72 C71 118.5(5) . .
C73 C72 H72 120.7 . .
C71 C72 H72 120.7 . .
N5 C73 C72 123.8(5) . .
N5 C73 C74 112.5(4) . .
C72 C73 C74 123.7(4) . .
N6 C74 O10 119.8(4) . .
N6 C74 C73 122.5(4) . .
O10 C74 C73 117.6(4) . .
O10 C75 C76 104.5(4) . .
O10 C75 H75A 110.8 . .
C76 C75 H75A 110.8 . .
O10 C75 H75B 110.8 . .
C76 C75 H75B 110.8 . .
H75A C75 H75B 108.9 . .
N6 C76 C77 111.7(4) . .
N6 C76 C75 103.0(4) . .
C77 C76 C75 113.0(4) . .
N6 C76 H76 109.6 . .
C77 C76 H76 109.6 . .
C75 C76 H76 109.6 . .
C82 C77 C78 118.5(5) . .
C82 C77 C76 120.9(4) . .
C78 C77 C76 120.7(5) . .
C79 C78 C77 121.8(7) . .
C79 C78 H78 119.1 . .
C77 C78 H78 119.1 . .
C78 C79 C80 119.5(6) . .
C78 C79 H79 120.3 . .
C80 C79 H79 120.3 . .
C79 C80 C81 120.2(6) . .
C79 C80 H80 119.9 . .
C81 C80 H80 119.9 . .
C82 C81 C80 118.6(6) . .
C82 C81 H81 120.7 . .
C80 C81 H81 120.7 . .
C77 C82 C81 121.3(6) . .
C77 C82 H82 119.3 . .
C81 C82 H82 119.3 . .
F17 C83 F16 115.3(5) . .
F17 C83 F18 98.6(6) . .
F16 C83 F18 98.6(5) . .
F17 C83 C84 117.8(5) . .
F16 C83 C84 113.8(6) . .
F18 C83 C84 109.2(5) . .
O15 C84 C85 130.7(5) . .
O15 C84 C83 112.7(4) . .
C85 C84 C83 116.5(5) . .
C84 C85 C86 121.7(5) . .
C84 C85 H85 119.2 . .
C86 C85 H85 119.2 . .
O16 C86 C85 121.3(4) . .
O16 C86 C87 116.1(4) . .
C85 C86 C87 122.5(4) . .
C88 C87 C90 118.9(4) . .
C88 C87 C86 116.8(4) . .
C90 C87 C86 124.3(4) . .
C89 C88 C87 120.6(4) . .
C89 C88 H88 119.7 . .
C87 C88 H88 119.7 . .
C88 C89 C88 120.8(6) . 2_657
C88 C89 H89 119.6 . .
C88 C89 H89 119.6 2_657 .
C87 C90 C87 120.1(6) . 2_657
C87 C90 H90 119.9 . .
C87 C90 H90 119.9 2_657 .
C96 C91 C92 118.5(5) . .
C96 C91 C97 121.2(5) . .
C92 C91 C97 120.3(5) . .
C91 C92 C93 119.7(6) . .
C91 C92 H92 120.2 . .
C93 C92 H92 120.2 . .
C94 C93 C92 120.4(6) . .
C94 C93 H93 119.8 . .
C92 C93 H93 119.8 . .
C93 C94 C95 121.1(6) . .
C93 C94 H94 119.5 . .
C95 C94 H94 119.5 . .
C94 C95 C96 118.8(6) . .
C94 C95 H95 120.6 . .
C96 C95 H95 120.6 . .
C91 C96 C95 121.6(6) . .
C91 C96 H96 119.2 . .
C95 C96 H96 119.2 . .
N7 C97 C91 110.7(4) . .
N7 C97 C98 102.4(4) . .
C91 C97 C98 113.3(4) . .
N7 C97 H97 110.0 . .
C91 C97 H97 110.0 . .
C98 C97 H97 110.0 . .
O17 C98 C97 105.6(4) . .
O17 C98 H98A 110.6 . .
C97 C98 H98A 110.6 . .
O17 C98 H98B 110.6 . .
C97 C98 H98B 110.6 . .
H98A C98 H98B 108.8 . .
N7 C99 O17 119.7(5) . .
N7 C99 C100 122.1(5) . .
O17 C99 C100 118.1(4) . .
N8 C100 C101 123.0(5) . .
N8 C100 C99 113.0(4) . .
C101 C100 C99 123.8(5) . .
C102 C101 C100 119.0(6) . .
C102 C101 H101 120.5 . .
C100 C101 H101 120.5 . .
C101 C102 C103 118.3(5) . .
C101 C102 H102 120.8 . .
C103 C102 H102 120.8 . .
C104 C103 C102 119.3(6) . .
C104 C103 H103 120.3 . .
C102 C103 H103 120.3 . .
N8 C104 C103 122.3(5) . .
N8 C104 C105 113.7(4) . .
C103 C104 C105 124.0(5) . .
N9 C105 O18 119.2(5) . .
N9 C105 C104 123.2(5) . .
O18 C105 C104 117.5(4) . .
O18 C106 C107 104.6(4) . .
O18 C106 H10A 110.8 . .
C107 C106 H10A 110.8 . .
O18 C106 H10B 110.8 . .
C107 C106 H10B 110.8 . .
H10A C106 H10B 108.9 . .
N9 C107 C108 114.1(4) . .
N9 C107 C106 102.9(4) . .
C108 C107 C106 113.4(4) . .
N9 C107 H107 108.7 . .
C108 C107 H107 108.7 . .
C106 C107 H107 108.7 . .
C113 C108 C109 118.0(5) . .
C113 C108 C107 122.3(5) . .
C109 C108 C107 119.6(5) . .
C110 C109 C108 119.2(6) . .
C110 C109 H109 120.4 . .
C108 C109 H109 120.4 . .
C111 C110 C109 121.5(6) . .
C111 C110 H110 119.3 . .
C109 C110 H110 119.3 . .
C110 C111 C112 119.8(6) . .
C110 C111 H111 120.1 . .
C112 C111 H111 120.1 . .
C113 C112 C111 118.8(5) . .
C113 C112 H112 120.6 . .
C111 C112 H112 120.6 . .
C112 C113 C108 122.7(5) . .
C112 C113 H113 118.7 . .
C108 C113 H113 118.7 . .
F21 C114 F19 105.9(5) . .
F21 C114 F20 107.3(4) . .
F19 C114 F20 104.8(4) . .
F21 C114 C115 112.5(4) . .
F19 C114 C115 114.2(4) . .
F20 C114 C115 111.6(4) . .
O19 C115 C116 130.1(4) . .
O19 C115 C114 112.0(4) . .
C116 C115 C114 117.8(4) . .
C115 C116 C117 120.6(4) . .
C115 C116 H116 119.7 . .
C117 C116 H116 119.7 . .
O20 C117 C116 123.8(4) . .
O20 C117 C118 116.2(4) . .
C116 C117 C118 120.0(4) . .
C119 C118 C123 119.1(4) . .
C119 C118 C117 125.4(4) . .
C123 C118 C117 115.4(4) . .
C118 C119 C120 121.1(4) . .
C118 C119 H119 119.5 . .
C120 C119 H119 119.5 . .
C119 C120 C121 119.4(4) . .
C119 C120 C124 123.6(4) . .
C121 C120 C124 117.0(4) . .
C122 C121 C120 120.1(4) . .
C122 C121 H121 120.0 . .
C120 C121 H121 120.0 . .
C123 C122 C121 119.8(4) . .
C123 C122 H122 120.1 . .
C121 C122 H122 120.1 . .
C122 C123 C118 120.5(4) . .
C122 C123 H123 119.7 . .
C118 C123 H123 119.7 . .
O27 C124 C125 123.3(4) . .
O27 C124 C120 115.5(4) . .
C125 C124 C120 121.2(4) . .
C126 C125 C124 121.5(4) . .
C126 C125 H125 119.3 . .
C124 C125 H125 119.3 . .
O28 C126 C125 129.4(4) . .
O28 C126 C127 114.7(4) . .
C125 C126 C127 115.8(4) . .
F23 C127 F24 107.1(5) . .
F23 C127 F22 106.2(4) . .
F24 C127 F22 107.8(5) . .
F23 C127 C126 113.0(5) . .
F24 C127 C126 112.7(4) . .
F22 C127 C126 109.7(4) . .
F27 C128 F25 105.9(4) . .
F27 C128 F26 106.3(4) . .
F25 C128 F26 106.5(4) . .
F27 C128 C129 112.4(4) . .
F25 C128 C129 111.5(4) . .
F26 C128 C129 113.8(4) . .
O21 C129 C130 128.2(4) . .
O21 C129 C128 113.8(4) . .
C130 C129 C128 117.9(4) . .
C129 C130 C131 120.7(4) . .
C129 C130 H130 119.6 . .
C131 C130 H130 119.6 . .
O22 C131 C130 123.6(4) . .
O22 C131 C132 116.9(4) . .
C130 C131 C132 119.6(4) . .
C133 C132 C137 119.4(4) . .
C133 C132 C131 122.3(4) . .
C137 C132 C131 118.2(4) . .
C134 C133 C132 120.3(4) . .
C134 C133 H133 119.9 . .
C132 C133 H133 119.9 . .
C133 C134 C135 120.8(4) . .
C133 C134 H134 119.6 . .
C135 C134 H134 119.6 . .
C136 C135 C134 119.5(4) . .
C136 C135 H135 120.3 . .
C134 C135 H135 120.3 . .
C135 C136 C137 119.8(4) . .
C135 C136 C138 118.2(4) . .
C137 C136 C138 121.9(4) . .
C132 C137 C136 120.3(4) . .
C132 C137 H137 119.8 . .
C136 C137 H137 119.8 . .
O23 C138 C139 122.7(4) . .
O23 C138 C136 116.6(4) . .
C139 C138 C136 120.7(4) . .
C140 C139 C138 122.2(5) . .
C140 C139 H139 118.9 . .
C138 C139 H139 118.9 . .
O24 C140 C139 127.4(5) . .
O24 C140 C141 113.9(4) . .
C139 C140 C141 118.7(5) . .
F28 C141 F30 110.0(7) . .
F28 C141 F29 101.5(7) . .
F30 C141 F29 102.5(6) . .
F28 C141 C140 115.0(6) . .
F30 C141 C140 115.8(5) . .
F29 C141 C140 110.4(6) . .
C143 C142 C147 117.2(5) . .
C143 C142 C148 121.7(4) . .
C147 C142 C148 121.0(4) . .
C144 C143 C142 121.8(5) . .
C144 C143 H143 119.1 . .
C142 C143 H143 119.1 . .
C143 C144 C145 119.5(5) . .
C143 C144 H144 120.3 . .
C145 C144 H144 120.3 . .
C146 C145 C144 120.2(5) . .
C146 C145 H145 119.9 . .
C144 C145 H145 119.9 . .
C145 C146 C147 119.8(5) . .
C145 C146 H146 120.1 . .
C147 C146 H146 120.1 . .
C146 C147 C142 121.5(5) . .
C146 C147 H147 119.3 . .
C142 C147 H147 119.3 . .
N10 C148 C142 111.7(4) . .
N10 C148 C149 102.7(4) . .
C142 C148 C149 112.8(4) . .
N10 C148 H148 109.8 . .
C142 C148 H148 109.8 . .
C149 C148 H148 109.8 . .
O25 C149 C148 104.2(4) . .
O25 C149 H14A 110.9 . .
C148 C149 H14A 110.9 . .
O25 C149 H14B 110.9 . .
C148 C149 H14B 110.9 . .
H14A C149 H14B 108.9 . .
N10 C150 O25 119.6(4) . .
N10 C150 C151 122.2(4) . .
O25 C150 C151 118.2(4) . .
N11 C151 C152 123.1(4) . .
N11 C151 C150 113.4(4) . .
C152 C151 C150 123.3(4) . .
C153 C152 C151 118.4(4) . .
C153 C152 H152 120.8 . .
C151 C152 H152 120.8 . .
C152 C153 C154 118.9(4) . .
C152 C153 H153 120.6 . .
C154 C153 H153 120.6 . .
C155 C154 C153 118.7(4) . .
C155 C154 H154 120.6 . .
C153 C154 H154 120.6 . .
N11 C155 C154 124.0(4) . .
N11 C155 C156 112.5(4) . .
C154 C155 C156 123.5(4) . .
N12 C156 O26 119.1(4) . .
N12 C156 C155 123.3(4) . .
O26 C156 C155 117.4(4) . .
O26 C157 C158 105.4(3) . .
O26 C157 H15A 110.7 . .
C158 C157 H15A 110.7 . .
O26 C157 H15B 110.7 . .
C158 C157 H15B 110.7 . .
H15A C157 H15B 108.8 . .
N12 C158 C159 113.2(4) . .
N12 C158 C157 102.7(3) . .
C159 C158 C157 113.3(4) . .
N12 C158 H158 109.1 . .
C159 C158 H158 109.1 . .
C157 C158 H158 109.1 . .
C164 C159 C160 118.5(5) . .
C164 C159 C158 119.9(4) . .
C160 C159 C158 121.6(4) . .
C161 C160 C159 121.4(5) . .
C161 C160 H160 119.3 . .
C159 C160 H160 119.3 . .
C160 C161 C162 120.4(6) . .
C160 C161 H161 119.8 . .
C162 C161 H161 119.8 . .
C163 C162 C161 119.5(5) . .
C163 C162 H162 120.2 . .
C161 C162 H162 120.2 . .
C162 C163 C164 119.9(5) . .
C162 C163 H163 120.1 . .
C164 C163 H163 120.1 . .
C163 C164 C159 120.4(5) . .
C163 C164 H164 119.8 . .
C159 C164 H164 119.8 . .
F32 C165 F33 106.6(4) . .
F32 C165 F31 105.3(4) . .
F33 C165 F31 104.6(4) . .
F32 C165 C166 115.2(4) . .
F33 C165 C166 113.7(4) . .
F31 C165 C166 110.6(4) . .
O29 C166 C167 128.2(4) . .
O29 C166 C165 114.0(4) . .
C167 C166 C165 117.6(4) . .
C166 C167 C168 120.4(4) . .
C166 C167 H167 119.8 . .
C168 C167 H167 119.8 . .
O30 C168 C167 123.9(4) . .
O30 C168 C169 115.6(4) . .
C167 C168 C169 120.5(4) . .
C170 C169 C174 118.8(4) . .
C170 C169 C168 118.9(4) . .
C174 C169 C168 122.1(4) . .
C169 C170 C171 121.5(4) . .
C169 C170 H170 119.3 . .
C171 C170 H170 119.3 . .
C170 C171 C172 118.7(4) . .
C170 C171 C175 122.9(4) . .
C172 C171 C175 118.3(4) . .
C173 C172 C171 121.0(4) . .
C173 C172 H172 119.5 . .
C171 C172 H172 119.5 . .
C172 C173 C174 119.3(4) . .
C172 C173 H173 120.4 . .
C174 C173 H173 120.4 . .
C169 C174 C173 120.6(4) . .
C169 C174 H174 119.7 . .
C173 C174 H174 119.7 . .
O31 C175 C176 122.1(4) . .
O31 C175 C171 116.7(4) . .
C176 C175 C171 121.1(4) . .
C177 C176 C175 121.4(5) . .
C177 C176 H176 119.3 . .
C175 C176 H176 119.3 . .
O32 C177 C176 129.3(4) . .
O32 C177 C179 111.8(6) . .
C176 C177 C179 118.2(6) . .
O32 C177 C178 114.7(6) . .
C176 C177 C178 115.1(6) . .
O34 C180 O33 123.2(6) . .
O34 C180 C181 126.8(7) . .
O33 C180 C181 110.0(6) . .
C180 C181 H18A 109.5 . .
C180 C181 H18B 109.5 . .
H18A C181 H18B 109.5 . .
C180 C181 H18H 109.5 . .
H18A C181 H18H 109.5 . .
H18B C181 H18H 109.5 . .
O33 C182 C183 107.2(5) . .
O33 C182 H18C 110.3 . .
C183 C182 H18C 110.3 . .
O33 C182 H18D 110.3 . .
C183 C182 H18D 110.3 . .
H18C C182 H18D 108.5 . .
C182 C183 H18E 109.5 . .
C182 C183 H18F 109.5 . .
H18E C183 H18F 109.5 . .
C182 C183 H18G 109.5 . .
H18E C183 H18G 109.5 . .
H18F C183 H18G 109.5 . .
O35 C184 O36 121.8(6) . .
O35 C184 C185 125.6(6) . .
O36 C184 C185 112.2(5) . .
C184 C185 H18I 109.5 . .
C184 C185 H18O 109.5 . .
H18I C185 H18O 109.5 . .
C184 C185 H18P 109.5 . .
H18I C185 H18P 109.5 . .
H18O C185 H18P 109.5 . .
O36 C186 C187 113.0(5) . .
O36 C186 H18J 109.0 . .
C187 C186 H18J 109.0 . .
O36 C186 H18K 109.0 . .
C187 C186 H18K 109.0 . .
H18J C186 H18K 107.8 . .
C186 C187 H18L 109.5 . .
C186 C187 H18M 109.5 . .
H18L C187 H18M 109.5 . .
C186 C187 H18N 109.5 . .
H18L C187 H18N 109.5 . .
H18M C187 H18N 109.5 . .

loop_
_geom_bond_atom_site_label_1
_geom_bond_atom_site_label_2
_geom_bond_distance
_geom_bond_site_symmetry_2
Yb1 O8 2.236(3) .
Yb1 O4 2.278(3) .
Yb1 O7 2.325(3) .
Yb1 O5 2.328(3) .
Yb1 O6 2.379(3) .
Yb1 O3 2.455(3) .
Yb1 N1 2.487(3) .
Yb1 N3 2.537(4) .
Yb1 N2 2.577(3) .
Yb2 O16 2.232(3) .
Yb2 O13 2.286(3) .
Yb2 O12 2.314(3) .
Yb2 O15 2.317(3) .
Yb2 O11 2.371(3) .
Yb2 O14 2.453(3) .
Yb2 N6 2.512(4) .
Yb2 N4 2.573(4) .
Yb2 N5 2.573(4) .
Yb3 O20 2.245(3) .
Yb3 O22 2.283(3) .
Yb3 O24 2.316(3) 2_656
Yb3 O19 2.327(3) .
Yb3 O23 2.356(3) 2_656
Yb3 O21 2.450(3) .
Yb3 N7 2.490(4) .
Yb3 N8 2.584(4) .
Yb3 N9 2.587(4) .
Yb4 O27 2.251(3) .
Yb4 O30 2.284(3) .
Yb4 O32 2.319(3) 2_656
Yb4 O28 2.344(3) .
Yb4 O31 2.362(3) 2_656
Yb4 O29 2.457(3) .
Yb4 N10 2.515(3) .
Yb4 N12 2.537(3) .
Yb4 N11 2.552(3) .
F1 C24 1.345(5) .
F2 C24 1.328(5) .
F3 C24 1.328(5) .
F4 C38 1.350(7) .
F5 C38 1.302(6) .
F6 C38 1.253(7) .
F7 C52 1.317(5) .
F8 C52 1.336(6) .
F9 C52 1.337(6) .
F10 C37 1.259(8) .
F11 C37 1.352(7) .
F12 C37 1.284(6) .
F13 C51 1.298(6) .
F14 C51 1.361(6) .
F15 C51 1.347(5) .
F16 C83 1.252(7) .
F17 C83 1.250(7) .
F18 C83 1.382(8) .
F19 C114 1.333(6) .
F20 C114 1.337(6) .
F21 C114 1.318(6) .
F22 C127 1.346(7) .
F23 C127 1.305(6) .
F24 C127 1.342(6) .
F25 C128 1.330(5) .
F26 C128 1.346(5) .
F27 C128 1.330(5) .
F28 C141 1.225(8) .
F29 C141 1.324(8) .
F30 C141 1.296(7) .
F31 C165 1.337(6) .
F32 C165 1.323(5) .
F33 C165 1.324(6) .
F34 C178 1.25(2) .
F35 C178 1.25(2) .
F36 C178 1.39(2) .
C178 C177 1.584(18) .
F37 C179 1.328(15) .
F38 C179 1.359(17) .
F39 C179 1.28(2) .
C179 C177 1.529(15) .
O1 C9 1.345(5) .
O1 C8 1.464(6) .
O2 C15 1.351(5) .
O2 C16 1.450(6) .
O3 C25 1.262(5) .
O4 C27 1.257(5) .
O5 C39 1.260(5) .
O6 C41 1.238(5) .
O7 C53 1.265(5) .
O8 C55 1.266(5) .
O9 C68 1.351(6) .
O9 C67 1.489(6) .
O10 C74 1.343(5) .
O10 C75 1.448(6) .
O11 C34 1.235(5) .
O12 C36 1.254(5) .
O13 C48 1.266(5) .
O14 C50 1.279(5) .
O15 C84 1.274(6) .
O16 C86 1.260(5) .
O17 C99 1.345(6) .
O17 C98 1.448(6) .
O18 C105 1.353(6) .
O18 C106 1.445(7) .
O19 C115 1.262(6) .
O20 C117 1.222(5) .
O21 C129 1.262(5) .
O22 C131 1.268(5) .
O23 C138 1.252(5) .
O23 Yb3 2.356(3) 2_656
O24 C140 1.272(6) .
O24 Yb3 2.316(3) 2_656
O25 C150 1.337(5) .
O25 C149 1.462(6) .
O26 C156 1.350(5) .
O26 C157 1.472(5) .
O27 C124 1.257(5) .
O28 C126 1.261(6) .
O29 C166 1.249(5) .
O30 C168 1.258(5) .
O31 C175 1.257(5) .
O31 Yb4 2.362(3) 2_656
O32 C177 1.261(5) .
O32 Yb4 2.319(3) 2_656
O33 C180 1.327(7) .
O33 C182 1.446(7) .
O34 C180 1.191(7) .
O35 C184 1.184(7) .
O36 C184 1.364(7) .
O36 C186 1.402(7) .
N1 C9 1.270(5) .
N1 C7 1.501(5) .
N2 C14 1.324(6) .
N2 C10 1.337(6) .
N3 C15 1.269(6) .
N3 C17 1.477(6) .
N4 C68 1.272(6) .
N4 C66 1.487(6) .
N5 C69 1.322(6) .
N5 C73 1.339(6) .
N6 C74 1.261(6) .
N6 C76 1.487(6) .
N7 C99 1.276(6) .
N7 C97 1.503(6) .
N8 C100 1.324(6) .
N8 C104 1.337(6) .
N9 C105 1.264(6) .
N9 C107 1.477(6) .
N10 C150 1.281(6) .
N10 C148 1.484(6) .
N11 C155 1.339(5) .
N11 C151 1.351(5) .
N12 C156 1.280(5) .
N12 C158 1.485(5) .
C1 C6 1.391(6) .
C1 C2 1.399(6) .
C1 C7 1.514(6) .
C2 C3 1.362(7) .
C2 H2 0.9500 .
C3 C4 1.387(7) .
C3 H3 0.9500 .
C4 C5 1.381(7) .
C4 H4 0.9500 .
C5 C6 1.393(7) .
C5 H5 0.9500 .
C6 H6 0.9500 .
C7 C8 1.555(6) .
C7 H7 1.0000 .
C8 H8A 0.9900 .
C8 H8B 0.9900 .
C9 C10 1.469(6) .
C10 C11 1.383(6) .
C11 C12 1.368(7) .
C11 H11 0.9500 .
C12 C13 1.392(7) .
C12 H12 0.9500 .
C13 C14 1.388(6) .
C13 H13 0.9500 .
C14 C15 1.475(6) .
C16 C17 1.571(6) .
C16 H16A 0.9900 .
C16 H16B 0.9900 .
C17 C18 1.484(6) .
C17 H17 1.0000 .
C18 C23 1.398(6) .
C18 C19 1.400(7) .
C19 C20 1.377(7) .
C19 H19 0.9500 .
C20 C21 1.398(7) .
C20 H20 0.9500 .
C21 C22 1.378(8) .
C21 H21 0.9500 .
C22 C23 1.384(7) .
C22 H22 0.9500 .
C23 H23 0.9500 .
C24 C25 1.528(6) .
C25 C26 1.386(6) .
C26 C27 1.423(6) .
C26 H26 0.9500 .
C27 C28 1.480(6) .
C28 C29 1.392(6) .
C28 C33 1.406(6) .
C29 C30 1.397(6) .
C29 H29 0.9500 .
C30 C31 1.386(6) .
C30 C34 1.507(6) .
C31 C32 1.384(6) .
C31 H31 0.9500 .
C32 C33 1.393(6) .
C32 H32 0.9500 .
C33 H33 0.9500 .
C34 C35 1.421(7) .
C35 C36 1.369(6) .
C35 H35 0.9500 .
C36 C37 1.537(7) .
C38 C39 1.532(7) .
C39 C40 1.370(6) .
C40 C41 1.408(6) .
C40 H40 0.9500 .
C41 C42 1.518(6) .
C42 C43 1.397(6) .
C42 C47 1.398(6) .
C43 C44 1.384(6) .
C43 H43 0.9500 .
C44 C45 1.387(6) .
C44 C48 1.502(6) .
C45 C46 1.389(7) .
C45 H45 0.9500 .
C46 C47 1.361(6) .
C46 H46 0.9500 .
C47 H47 0.9500 .
C48 C49 1.394(6) .
C49 C50 1.372(7) .
C49 H49 0.9500 .
C50 C51 1.536(7) .
C52 C53 1.527(7) .
C53 C54 1.390(6) .
C54 C55 1.400(6) .
C54 H54 0.9500 .
C55 C56 1.497(6) .
C56 C59 1.394(5) .
C56 C57 1.395(6) .
C57 C58 1.400(5) .
C57 H57 0.9500 .
C58 C57 1.399(5) 2_657
C58 H58 0.9500 .
C59 C56 1.395(5) 2_657
C59 H59 0.9500 .
C60 C65 1.378(7) .
C60 C61 1.378(8) .
C60 C66 1.494(7) .
C61 C62 1.388(9) .
C61 H61 0.9500 .
C62 C63 1.365(10) .
C62 H62 0.9500 .
C63 C64 1.350(10) .
C63 H63 0.9500 .
C64 C65 1.380(8) .
C64 H64 0.9500 .
C65 H65 0.9500 .
C66 C67 1.542(7) .
C66 H66 1.0000 .
C67 H67A 0.9900 .
C67 H67B 0.9900 .
C68 C69 1.476(7) .
C69 C70 1.384(7) .
C70 C71 1.389(7) .
C70 H70 0.9500 .
C71 C72 1.388(7) .
C71 H71 0.9500 .
C72 C73 1.365(6) .
C72 H72 0.9500 .
C73 C74 1.473(7) .
C75 C76 1.555(6) .
C75 H75A 0.9900 .
C75 H75B 0.9900 .
C76 C77 1.516(7) .
C76 H76 1.0000 .
C77 C82 1.376(7) .
C77 C78 1.376(7) .
C78 C79 1.362(9) .
C78 H78 0.9500 .
C79 C80 1.378(10) .
C79 H79 0.9500 .
C80 C81 1.394(9) .
C80 H80 0.9500 .
C81 C82 1.382(8) .
C81 H81 0.9500 .
C82 H82 0.9500 .
C83 C84 1.543(7) .
C84 C85 1.376(7) .
C85 C86 1.414(6) .
C85 H85 0.9500 .
C86 C87 1.479(6) .
C87 C88 1.394(6) .
C87 C90 1.401(5) .
C88 C89 1.369(5) .
C88 H88 0.9500 .
C89 C88 1.369(5) 2_657
C89 H89 0.9500 .
C90 C87 1.401(5) 2_657
C90 H90 0.9500 .
C91 C96 1.360(7) .
C91 C92 1.392(7) .
C91 C97 1.515(7) .
C92 C93 1.400(8) .
C92 H92 0.9500 .
C93 C94 1.348(9) .
C93 H93 0.9500 .
C94 C95 1.362(9) .
C94 H94 0.9500 .
C95 C96 1.401(9) .
C95 H95 0.9500 .
C96 H96 0.9500 .
C97 C98 1.553(6) .
C97 H97 1.0000 .
C98 H98A 0.9900 .
C98 H98B 0.9900 .
C99 C100 1.483(7) .
C100 C101 1.375(7) .
C101 C102 1.365(8) .
C101 H101 0.9500 .
C102 C103 1.385(9) .
C102 H102 0.9500 .
C103 C104 1.366(7) .
C103 H103 0.9500 .
C104 C105 1.471(7) .
C106 C107 1.554(7) .
C106 H10A 0.9900 .
C106 H10B 0.9900 .
C107 C108 1.507(8) .
C107 H107 1.0000 .
C108 C113 1.389(7) .
C108 C109 1.400(7) .
C109 C110 1.381(9) .
C109 H109 0.9500 .
C110 C111 1.378(8) .
C110 H110 0.9500 .
C111 C112 1.382(8) .
C111 H111 0.9500 .
C112 C113 1.367(8) .
C112 H112 0.9500 .
C113 H113 0.9500 .
C114 C115 1.529(7) .
C115 C116 1.389(6) .
C116 C117 1.415(6) .
C116 H116 0.9500 .
C117 C118 1.505(6) .
C118 C119 1.373(6) .
C118 C123 1.404(6) .
C119 C120 1.388(6) .
C119 H119 0.9500 .
C120 C121 1.394(6) .
C120 C124 1.498(6) .
C121 C122 1.391(6) .
C121 H121 0.9500 .
C122 C123 1.377(6) .
C122 H122 0.9500 .
C123 H123 0.9500 .
C124 C125 1.401(6) .
C125 C126 1.396(7) .
C125 H125 0.9500 .
C126 C127 1.532(7) .
C128 C129 1.515(6) .
C129 C130 1.375(6) .
C130 C131 1.416(6) .
C130 H130 0.9500 .
C131 C132 1.491(6) .
C132 C133 1.388(6) .
C132 C137 1.391(6) .
C133 C134 1.371(6) .
C133 H133 0.9500 .
C134 C135 1.392(6) .
C134 H134 0.9500 .
C135 C136 1.384(6) .
C135 H135 0.9500 .
C136 C137 1.393(6) .
C136 C138 1.510(6) .
C137 H137 0.9500 .
C138 C139 1.393(7) .
C139 C140 1.389(7) .
C139 H139 0.9500 .
C140 C141 1.504(8) .
C142 C143 1.391(7) .
C142 C147 1.391(7) .
C142 C148 1.489(7) .
C143 C144 1.377(7) .
C143 H143 0.9500 .
C144 C145 1.384(8) .
C144 H144 0.9500 .
C145 C146 1.370(8) .
C145 H145 0.9500 .
C146 C147 1.382(7) .
C146 H146 0.9500 .
C147 H147 0.9500 .
C148 C149 1.577(7) .
C148 H148 1.0000 .
C149 H14A 0.9900 .
C149 H14B 0.9900 .
C150 C151 1.462(6) .
C151 C152 1.399(6) .
C152 C153 1.376(6) .
C152 H152 0.9500 .
C153 C154 1.397(6) .
C153 H153 0.9500 .
C154 C155 1.373(6) .
C154 H154 0.9500 .
C155 C156 1.458(6) .
C157 C158 1.539(6) .
C157 H15A 0.9900 .
C157 H15B 0.9900 .
C158 C159 1.487(7) .
C158 H158 1.0000 .
C159 C164 1.395(6) .
C159 C160 1.395(7) .
C160 C161 1.355(8) .
C160 H160 0.9500 .
C161 C162 1.396(9) .
C161 H161 0.9500 .
C162 C163 1.388(9) .
C162 H162 0.9500 .
C163 C164 1.390(8) .
C163 H163 0.9500 .
C164 H164 0.9500 .
C165 C166 1.505(6) .
C166 C167 1.384(6) .
C167 C168 1.402(6) .
C167 H167 0.9500 .
C168 C169 1.490(6) .
C169 C170 1.383(6) .
C169 C174 1.395(6) .
C170 C171 1.387(6) .
C170 H170 0.9500 .
C171 C172 1.395(6) .
C171 C175 1.501(6) .
C172 C173 1.380(6) .
C172 H172 0.9500 .
C173 C174 1.395(6) .
C173 H173 0.9500 .
C174 H174 0.9500 .
C175 C176 1.419(6) .
C176 C177 1.376(7) .
C176 H176 0.9500 .
C180 C181 1.514(9) .
C181 H18A 0.9800 .
C181 H18B 0.9800 .
C181 H18H 0.9800 .
C182 C183 1.507(9) .
C182 H18C 0.9900 .
C182 H18D 0.9900 .
C183 H18E 0.9800 .
C183 H18F 0.9800 .
C183 H18G 0.9800 .
C184 C185 1.488(9) .
C185 H18I 0.9800 .
C185 H18O 0.9800 .
C185 H18P 0.9800 .
C186 C187 1.485(8) .
C186 H18J 0.9900 .
C186 H18K 0.9900 .
C187 H18L 0.9800 .
C187 H18M 0.9800 .
C187 H18N 0.9800 .

loop_
_geom_torsion_atom_site_label_1
_geom_torsion_atom_site_label_2
_geom_torsion_atom_site_label_3
_geom_torsion_atom_site_label_4
_geom_torsion
_geom_torsion_site_symmetry_1
_geom_torsion_site_symmetry_4
C6 C1 C2 C3 -0.4(6) . .
C7 C1 C2 C3 177.4(4) . .
C1 C2 C3 C4 0.3(7) . .
C2 C3 C4 C5 -0.1(7) . .
C3 C4 C5 C6 0.0(7) . .
C2 C1 C6 C5 0.3(6) . .
C7 C1 C6 C5 -177.5(4) . .
C4 C5 C6 C1 -0.1(6) . .
C9 N1 C7 C1 121.8(4) . .
Yb1 N1 C7 C1 -51.2(5) . .
C9 N1 C7 C8 0.2(5) . .
Yb1 N1 C7 C8 -172.9(3) . .
C6 C1 C7 N1 121.1(4) . .
C2 C1 C7 N1 -56.8(5) . .
C6 C1 C7 C8 -123.9(4) . .
C2 C1 C7 C8 58.3(5) . .
C9 O1 C8 C7 2.6(5) . .
N1 C7 C8 O1 -1.7(5) . .
C1 C7 C8 O1 -121.1(4) . .
C7 N1 C9 O1 1.7(5) . .
Yb1 N1 C9 O1 175.7(3) . .
C7 N1 C9 C10 -177.1(4) . .
Yb1 N1 C9 C10 -3.0(5) . .
C8 O1 C9 N1 -2.9(5) . .
C8 O1 C9 C10 175.9(4) . .
C14 N2 C10 C11 -2.9(7) . .
Yb1 N2 C10 C11 -170.8(4) . .
C14 N2 C10 C9 174.8(4) . .
Yb1 N2 C10 C9 6.9(5) . .
N1 C9 C10 N2 -2.7(6) . .
O1 C9 C10 N2 178.5(4) . .
N1 C9 C10 C11 175.0(4) . .
O1 C9 C10 C11 -3.8(7) . .
N2 C10 C11 C12 1.4(7) . .
C9 C10 C11 C12 -176.0(4) . .
C10 C11 C12 C13 1.7(8) . .
C11 C12 C13 C14 -3.0(7) . .
C10 N2 C14 C13 1.4(7) . .
Yb1 N2 C14 C13 169.1(3) . .
C10 N2 C14 C15 -177.8(4) . .
Yb1 N2 C14 C15 -10.2(5) . .
C12 C13 C14 N2 1.5(7) . .
C12 C13 C14 C15 -179.3(4) . .
C17 N3 C15 O2 2.8(6) . .
Yb1 N3 C15 O2 -168.8(3) . .
C17 N3 C15 C14 -178.4(4) . .
Yb1 N3 C15 C14 10.0(6) . .
C16 O2 C15 N3 5.5(6) . .
C16 O2 C15 C14 -173.3(4) . .
N2 C14 C15 N3 0.1(6) . .
C13 C14 C15 N3 -179.1(5) . .
N2 C14 C15 O2 178.9(4) . .
C13 C14 C15 O2 -0.3(7) . .
C15 O2 C16 C17 -10.5(5) . .
C15 N3 C17 C18 112.8(4) . .
Yb1 N3 C17 C18 -77.0(5) . .
C15 N3 C17 C16 -9.0(5) . .
Yb1 N3 C17 C16 161.2(3) . .
O2 C16 C17 N3 11.8(5) . .
O2 C16 C17 C18 -110.1(4) . .
N3 C17 C18 C23 134.9(4) . .
C16 C17 C18 C23 -109.5(5) . .
N3 C17 C18 C19 -47.1(6) . .
C16 C17 C18 C19 68.4(5) . .
C23 C18 C19 C20 0.1(7) . .
C17 C18 C19 C20 -177.8(4) . .
C18 C19 C20 C21 0.0(7) . .
C19 C20 C21 C22 0.3(7) . .
C20 C21 C22 C23 -0.7(7) . .
C21 C22 C23 C18 0.8(7) . .
C19 C18 C23 C22 -0.5(7) . .
C17 C18 C23 C22 177.5(4) . .
Yb1 O3 C25 C26 -17.5(6) . .
Yb1 O3 C25 C24 166.4(2) . .
F3 C24 C25 O3 -53.4(5) . .
F2 C24 C25 O3 -175.3(4) . .
F1 C24 C25 O3 65.3(5) . .
F3 C24 C25 C26 130.0(4) . .
F2 C24 C25 C26 8.1(6) . .
F1 C24 C25 C26 -111.4(4) . .
O3 C25 C26 C27 -10.0(7) . .
C24 C25 C26 C27 166.0(4) . .
Yb1 O4 C27 C26 46.0(5) . .
Yb1 O4 C27 C28 -136.1(3) . .
C25 C26 C27 O4 -2.0(6) . .
C25 C26 C27 C28 -179.8(4) . .
O4 C27 C28 C29 -24.6(5) . .
C26 C27 C28 C29 153.4(4) . .
O4 C27 C28 C33 150.9(4) . .
C26 C27 C28 C33 -31.1(6) . .
C33 C28 C29 C30 1.4(6) . .
C27 C28 C29 C30 177.1(4) . .
C28 C29 C30 C31 -2.9(6) . .
C28 C29 C30 C34 179.5(4) . .
C29 C30 C31 C32 2.0(7) . .
C34 C30 C31 C32 179.8(4) . .
C30 C31 C32 C33 0.3(7) . .
C31 C32 C33 C28 -1.8(7) . .
C29 C28 C33 C32 1.0(6) . .
C27 C28 C33 C32 -174.5(4) . .
Yb2 O11 C34 C35 24.8(7) . .
Yb2 O11 C34 C30 -157.0(3) . .
C31 C30 C34 O11 -6.4(6) . .
C29 C30 C34 O11 171.2(4) . .
C31 C30 C34 C35 171.9(4) . .
C29 C30 C34 C35 -10.5(7) . .
O11 C34 C35 C36 -6.1(8) . .
C30 C34 C35 C36 175.8(4) . .
Yb2 O12 C36 C35 5.2(8) . .
Yb2 O12 C36 C37 -177.6(4) . .
C34 C35 C36 O12 -8.6(9) . .
C34 C35 C36 C37 174.4(5) . .
O12 C36 C37 F10 -70.0(7) . .
C35 C36 C37 F10 107.6(6) . .
O12 C36 C37 F12 160.0(5) . .
C35 C36 C37 F12 -22.5(8) . .
O12 C36 C37 F11 45.9(7) . .
C35 C36 C37 F11 -136.6(6) . .
Yb1 O5 C39 C40 -2.9(8) . .
Yb1 O5 C39 C38 -179.6(3) . .
F6 C38 C39 O5 -72.5(7) . .
F5 C38 C39 O5 158.2(5) . .
F4 C38 C39 O5 44.8(7) . .
F6 C38 C39 C40 110.5(7) . .
F5 C38 C39 C40 -18.8(8) . .
F4 C38 C39 C40 -132.2(6) . .
O5 C39 C40 C41 -5.5(8) . .
C38 C39 C40 C41 171.0(5) . .
Yb1 O6 C41 C40 24.8(7) . .
Yb1 O6 C41 C42 -156.0(3) . .
C39 C40 C41 O6 -5.1(8) . .
C39 C40 C41 C42 175.8(4) . .
O6 C41 C42 C43 169.7(4) . .
C40 C41 C42 C43 -11.1(7) . .
O6 C41 C42 C47 -7.1(6) . .
C40 C41 C42 C47 172.1(4) . .
C47 C42 C43 C44 -0.8(7) . .
C41 C42 C43 C44 -177.6(4) . .
C42 C43 C44 C45 0.2(7) . .
C42 C43 C44 C48 177.0(4) . .
C43 C44 C45 C46 1.0(7) . .
C48 C44 C45 C46 -175.7(4) . .
C44 C45 C46 C47 -1.6(7) . .
C45 C46 C47 C42 1.0(7) . .
C43 C42 C47 C46 0.2(7) . .
C41 C42 C47 C46 177.2(4) . .
Yb2 O13 C48 C49 43.2(6) . .
Yb2 O13 C48 C44 -136.0(3) . .
C43 C44 C48 O13 -23.8(6) . .
C45 C44 C48 O13 152.9(4) . .
C43 C44 C48 C49 157.0(4) . .
C45 C44 C48 C49 -26.4(7) . .
O13 C48 C49 C50 -1.7(7) . .
C44 C48 C49 C50 177.4(4) . .
Yb2 O14 C50 C49 -18.7(7) . .
Yb2 O14 C50 C51 163.1(3) . .
C48 C49 C50 O14 -8.1(8) . .
C48 C49 C50 C51 170.0(4) . .
O14 C50 C51 F13 -41.6(6) . .
C49 C50 C51 F13 140.0(5) . .
O14 C50 C51 F15 -166.4(4) . .
C49 C50 C51 F15 15.2(7) . .
O14 C50 C51 F14 76.4(5) . .
C49 C50 C51 F14 -102.0(5) . .
Yb1 O7 C53 C54 19.8(7) . .
Yb1 O7 C53 C52 -163.7(3) . .
F7 C52 C53 O7 33.2(6) . .
F8 C52 C53 O7 154.4(4) . .
F9 C52 C53 O7 -86.8(5) . .
F7 C52 C53 C54 -149.9(4) . .
F8 C52 C53 C54 -28.7(6) . .
F9 C52 C53 C54 90.1(5) . .
O7 C53 C54 C55 -0.7(8) . .
C52 C53 C54 C55 -177.0(4) . .
Yb1 O8 C55 C54 -16.3(6) . .
Yb1 O8 C55 C56 165.8(3) . .
C53 C54 C55 O8 -2.6(7) . .
C53 C54 C55 C56 175.1(4) . .
O8 C55 C56 C59 166.1(3) . .
C54 C55 C56 C59 -11.8(6) . .
O8 C55 C56 C57 -13.1(5) . .
C54 C55 C56 C57 168.9(4) . .
C59 C56 C57 C58 0.0(6) . .
C55 C56 C57 C58 179.2(3) . .
C56 C57 C58 C57 0.0(3) . 2_657
C57 C56 C59 C56 0.0(3) . 2_657
C55 C56 C59 C56 -179.2(4) . 2_657
C65 C60 C61 C62 0.9(9) . .
C66 C60 C61 C62 -177.6(6) . .
C60 C61 C62 C63 -0.8(11) . .
C61 C62 C63 C64 -0.3(11) . .
C62 C63 C64 C65 1.1(10) . .
C61 C60 C65 C64 0.0(8) . .
C66 C60 C65 C64 178.5(5) . .
C63 C64 C65 C60 -1.0(9) . .
C68 N4 C66 C60 118.0(5) . .
Yb2 N4 C66 C60 -72.4(5) . .
C68 N4 C66 C67 -5.7(5) . .
Yb2 N4 C66 C67 163.9(3) . .
C65 C60 C66 N4 124.5(5) . .
C61 C60 C66 N4 -57.0(7) . .
C65 C60 C66 C67 -117.3(5) . .
C61 C60 C66 C67 61.1(7) . .
C68 O9 C67 C66 -9.1(6) . .
N4 C66 C67 O9 8.9(5) . .
C60 C66 C67 O9 -113.6(5) . .
C66 N4 C68 O9 -0.4(6) . .
Yb2 N4 C68 O9 -172.0(3) . .
C66 N4 C68 C69 177.0(4) . .
Yb2 N4 C68 C69 5.4(6) . .
C67 O9 C68 N4 6.5(6) . .
C67 O9 C68 C69 -171.1(4) . .
C73 N5 C69 C70 2.5(7) . .
Yb2 N5 C69 C70 174.0(4) . .
C73 N5 C69 C68 -174.0(4) . .
Yb2 N5 C69 C68 -2.5(5) . .
N4 C68 C69 N5 -2.1(7) . .
O9 C68 C69 N5 175.4(4) . .
N4 C68 C69 C70 -178.6(5) . .
O9 C68 C69 C70 -1.2(7) . .
N5 C69 C70 C71 -1.4(8) . .
C68 C69 C70 C71 174.8(5) . .
C69 C70 C71 C72 -0.7(8) . .
C70 C71 C72 C73 1.6(8) . .
C69 N5 C73 C72 -1.6(7) . .
Yb2 N5 C73 C72 -173.1(4) . .
C69 N5 C73 C74 176.2(4) . .
Yb2 N5 C73 C74 4.7(5) . .
C71 C72 C73 N5 -0.5(8) . .
C71 C72 C73 C74 -178.0(5) . .
C76 N6 C74 O10 0.2(6) . .
Yb2 N6 C74 O10 179.7(3) . .
C76 N6 C74 C73 -178.9(4) . .
Yb2 N6 C74 C73 0.5(6) . .
C75 O10 C74 N6 -1.6(6) . .
C75 O10 C74 C73 177.6(4) . .
N5 C73 C74 N6 -3.5(6) . .
C72 C73 C74 N6 174.3(5) . .
N5 C73 C74 O10 177.4(4) . .
C72 C73 C74 O10 -4.8(7) . .
C74 O10 C75 C76 2.1(5) . .
C74 N6 C76 C77 122.7(4) . .
Yb2 N6 C76 C77 -56.6(5) . .
C74 N6 C76 C75 1.1(5) . .
Yb2 N6 C76 C75 -178.2(3) . .
O10 C75 C76 N6 -2.0(5) . .
O10 C75 C76 C77 -122.6(4) . .
N6 C76 C77 C82 -48.1(6) . .
C75 C76 C77 C82 67.5(6) . .
N6 C76 C77 C78 132.8(5) . .
C75 C76 C77 C78 -111.6(5) . .
C82 C77 C78 C79 -1.0(8) . .
C76 C77 C78 C79 178.1(5) . .
C77 C78 C79 C80 2.0(10) . .
C78 C79 C80 C81 -2.1(10) . .
C79 C80 C81 C82 1.2(9) . .
C78 C77 C82 C81 0.0(8) . .
C76 C77 C82 C81 -179.1(5) . .
C80 C81 C82 C77 -0.2(8) . .
Yb2 O15 C84 C85 -0.1(8) . .
Yb2 O15 C84 C83 177.3(4) . .
F17 C83 C84 O15 -164.3(6) . .
F16 C83 C84 O15 56.1(7) . .
F18 C83 C84 O15 -53.0(7) . .
F17 C83 C84 C85 13.5(9) . .
F16 C83 C84 C85 -126.1(6) . .
F18 C83 C84 C85 124.8(6) . .
O15 C84 C85 C86 4.7(9) . .
C83 C84 C85 C86 -172.6(5) . .
Yb2 O16 C86 C85 -15.5(7) . .
Yb2 O16 C86 C87 168.2(3) . .
C84 C85 C86 O16 2.1(8) . .
C84 C85 C86 C87 178.1(5) . .
O16 C86 C87 C88 -2.2(6) . .
C85 C86 C87 C88 -178.4(5) . .
O16 C86 C87 C90 176.1(3) . .
C85 C86 C87 C90 -0.2(7) . .
C90 C87 C88 C89 -3.4(6) . .
C86 C87 C88 C89 174.9(3) . .
C87 C88 C89 C88 1.7(3) . 2_657
C88 C87 C90 C87 1.7(3) . 2_657
C86 C87 C90 C87 -176.5(5) . 2_657
C96 C91 C92 C93 0.6(8) . .
C97 C91 C92 C93 -178.6(5) . .
C91 C92 C93 C94 -0.6(9) . .
C92 C93 C94 C95 0.3(10) . .
C93 C94 C95 C96 0.1(10) . .
C92 C91 C96 C95 -0.2(9) . .
C97 C91 C96 C95 179.0(5) . .
C94 C95 C96 C91 -0.2(10) . .
C99 N7 C97 C91 120.4(4) . .
Yb3 N7 C97 C91 -56.0(5) . .
C99 N7 C97 C98 -0.7(5) . .
Yb3 N7 C97 C98 -177.2(3) . .
C96 C91 C97 N7 132.4(5) . .
C92 C91 C97 N7 -48.5(6) . .
C96 C91 C97 C98 -113.2(5) . .
C92 C91 C97 C98 66.0(6) . .
C99 O17 C98 C97 1.9(5) . .
N7 C97 C98 O17 -0.8(5) . .
C91 C97 C98 O17 -120.1(4) . .
C97 N7 C99 O17 2.3(6) . .
Yb3 N7 C99 O17 179.3(3) . .
C97 N7 C99 C100 -179.9(4) . .
Yb3 N7 C99 C100 -2.9(6) . .
C98 O17 C99 N7 -2.8(6) . .
C98 O17 C99 C100 179.3(4) . .
C104 N8 C100 C101 -0.3(8) . .
Yb3 N8 C100 C101 -170.9(4) . .
C104 N8 C100 C99 175.8(4) . .
Yb3 N8 C100 C99 5.3(6) . .
N7 C99 C100 N8 -1.7(7) . .
O17 C99 C100 N8 176.2(4) . .
N7 C99 C100 C101 174.4(5) . .
O17 C99 C100 C101 -7.7(7) . .
N8 C100 C101 C102 -1.6(9) . .
C99 C100 C101 C102 -177.3(5) . .
C100 C101 C102 C103 2.2(10) . .
C101 C102 C103 C104 -1.1(10) . .
C100 N8 C104 C103 1.6(8) . .
Yb3 N8 C104 C103 172.0(5) . .
C100 N8 C104 C105 -175.8(5) . .
Yb3 N8 C104 C105 -5.3(6) . .
C102 C103 C104 N8 -0.9(10) . .
C102 C103 C104 C105 176.2(6) . .
C107 N9 C105 O18 1.1(7) . .
Yb3 N9 C105 O18 -169.5(4) . .
C107 N9 C105 C104 177.5(5) . .
Yb3 N9 C105 C104 6.9(7) . .
C106 O18 C105 N9 4.7(7) . .
C106 O18 C105 C104 -171.8(5) . .
N8 C104 C105 N9 -1.2(8) . .
C103 C104 C105 N9 -178.5(6) . .
N8 C104 C105 O18 175.3(5) . .
C103 C104 C105 O18 -2.0(8) . .
C105 O18 C106 C107 -7.9(6) . .
C105 N9 C107 C108 117.3(5) . .
Yb3 N9 C107 C108 -74.1(5) . .
C105 N9 C107 C106 -5.9(6) . .
Yb3 N9 C107 C106 162.6(4) . .
O18 C106 C107 N9 8.4(6) . .
O18 C106 C107 C108 -115.3(5) . .
N9 C107 C108 C113 128.9(5) . .
C106 C107 C108 C113 -113.7(5) . .
N9 C107 C108 C109 -54.7(6) . .
C106 C107 C108 C109 62.7(6) . .
C113 C108 C109 C110 -1.5(7) . .
C107 C108 C109 C110 -178.0(5) . .
C108 C109 C110 C111 1.4(8) . .
C109 C110 C111 C112 -0.5(9) . .
C110 C111 C112 C113 -0.3(8) . .
C111 C112 C113 C108 0.2(8) . .
C109 C108 C113 C112 0.7(7) . .
C107 C108 C113 C112 177.1(5) . .
Yb3 O19 C115 C116 0.8(7) . .
Yb3 O19 C115 C114 177.8(3) . .
F21 C114 C115 O19 61.3(6) . .
F19 C114 C115 O19 -178.0(4) . .
F20 C114 C115 O19 -59.3(6) . .
F21 C114 C115 C116 -121.3(5) . .
F19 C114 C115 C116 -0.6(7) . .
F20 C114 C115 C116 118.0(5) . .
O19 C115 C116 C117 7.1(8) . .
C114 C115 C116 C117 -169.7(4) . .
Yb3 O20 C117 C116 -11.5(7) . .
Yb3 O20 C117 C118 170.8(3) . .
C115 C116 C117 O20 -2.4(7) . .
C115 C116 C117 C118 175.2(4) . .
O20 C117 C118 C119 170.3(4) . .
C116 C117 C118 C119 -7.5(7) . .
O20 C117 C118 C123 -6.3(6) . .
C116 C117 C118 C123 175.9(4) . .
C123 C118 C119 C120 1.3(6) . .
C117 C118 C119 C120 -175.1(4) . .
C118 C119 C120 C121 0.9(6) . .
C118 C119 C120 C124 -178.5(4) . .
C119 C120 C121 C122 -2.0(6) . .
C124 C120 C121 C122 177.4(4) . .
C120 C121 C122 C123 0.9(6) . .
C121 C122 C123 C118 1.4(7) . .
C119 C118 C123 C122 -2.5(6) . .
C117 C118 C123 C122 174.3(4) . .
Yb4 O27 C124 C125 -12.3(7) . .
Yb4 O27 C124 C120 167.7(3) . .
C119 C120 C124 O27 166.7(4) . .
C121 C120 C124 O27 -12.7(5) . .
C119 C120 C124 C125 -13.4(6) . .
C121 C120 C124 C125 167.2(4) . .
O27 C124 C125 C126 -6.0(7) . .
C120 C124 C125 C126 174.0(4) . .
Yb4 O28 C126 C125 16.2(7) . .
Yb4 O28 C126 C127 -167.4(3) . .
C124 C125 C126 O28 2.8(8) . .
C124 C125 C126 C127 -173.6(4) . .
O28 C126 C127 F23 28.5(6) . .
C125 C126 C127 F23 -154.5(4) . .
O28 C126 C127 F24 150.1(5) . .
C125 C126 C127 F24 -33.0(7) . .
O28 C126 C127 F22 -89.8(5) . .
C125 C126 C127 F22 87.2(5) . .
Yb3 O21 C129 C130 -20.2(6) . .
Yb3 O21 C129 C128 163.3(3) . .
F27 C128 C129 O21 -44.6(5) . .
F25 C128 C129 O21 74.1(5) . .
F26 C128 C129 O21 -165.4(4) . .
F27 C128 C129 C130 138.6(4) . .
F25 C128 C129 C130 -102.7(5) . .
F26 C128 C129 C130 17.7(6) . .
O21 C129 C130 C131 -6.8(7) . .
C128 C129 C130 C131 169.5(4) . .
Yb3 O22 C131 C130 45.2(6) . .
Yb3 O22 C131 C132 -135.4(3) . .
C129 C130 C131 O22 -3.5(7) . .
C129 C130 C131 C132 177.2(4) . .
O22 C131 C132 C133 151.2(4) . .
C130 C131 C132 C133 -29.4(6) . .
O22 C131 C132 C137 -25.7(6) . .
C130 C131 C132 C137 153.7(4) . .
C137 C132 C133 C134 0.4(7) . .
C131 C132 C133 C134 -176.5(4) . .
C132 C133 C134 C135 -0.8(7) . .
C133 C134 C135 C136 -0.3(7) . .
C134 C135 C136 C137 1.9(6) . .
C134 C135 C136 C138 177.9(4) . .
C133 C132 C137 C136 1.2(6) . .
C131 C132 C137 C136 178.2(4) . .
C135 C136 C137 C132 -2.4(6) . .
C138 C136 C137 C132 -178.2(4) . .
Yb3 O23 C138 C139 28.1(7) 2_656 .
Yb3 O23 C138 C136 -154.8(3) 2_656 .
C135 C136 C138 O23 -6.3(6) . .
C137 C136 C138 O23 169.6(4) . .
C135 C136 C138 C139 170.8(5) . .
C137 C136 C138 C139 -13.3(7) . .
O23 C138 C139 C140 -8.0(8) . .
C136 C138 C139 C140 175.1(5) . .
Yb3 O24 C140 C139 -1.0(9) 2_656 .
Yb3 O24 C140 C141 179.9(4) 2_656 .
C138 C139 C140 O24 -4.8(9) . .
C138 C139 C140 C141 174.2(6) . .
O24 C140 C141 F28 -71.8(8) . .
C139 C140 C141 F28 109.1(8) . .
O24 C140 C141 F30 158.1(6) . .
C139 C140 C141 F30 -21.1(9) . .
O24 C140 C141 F29 42.2(8) . .
C139 C140 C141 F29 -136.9(6) . .
C147 C142 C143 C144 1.4(7) . .
C148 C142 C143 C144 179.6(4) . .
C142 C143 C144 C145 -1.2(7) . .
C143 C144 C145 C146 0.1(8) . .
C144 C145 C146 C147 0.6(7) . .
C145 C146 C147 C142 -0.4(7) . .
C143 C142 C147 C146 -0.6(7) . .
C148 C142 C147 C146 -178.8(4) . .
C150 N10 C148 C142 119.8(4) . .
Yb4 N10 C148 C142 -56.2(5) . .
C150 N10 C148 C149 -1.4(5) . .
Yb4 N10 C148 C149 -177.4(3) . .
C143 C142 C148 N10 -56.0(6) . .
C147 C142 C148 N10 122.1(5) . .
C143 C142 C148 C149 59.2(6) . .
C147 C142 C148 C149 -122.7(5) . .
C150 O25 C149 C148 0.5(5) . .
N10 C148 C149 O25 0.5(5) . .
C142 C148 C149 O25 -119.9(4) . .
C148 N10 C150 O25 2.0(5) . .
Yb4 N10 C150 O25 178.6(3) . .
C148 N10 C150 C151 -175.9(4) . .
Yb4 N10 C150 C151 0.6(6) . .
C149 O25 C150 N10 -1.6(6) . .
C149 O25 C150 C151 176.4(4) . .
C155 N11 C151 C152 -3.5(6) . .
Yb4 N11 C151 C152 -172.1(3) . .
C155 N11 C151 C150 172.7(4) . .
Yb4 N11 C151 C150 4.2(5) . .
N10 C150 C151 N11 -3.2(6) . .
O25 C150 C151 N11 178.8(4) . .
N10 C150 C151 C152 173.0(4) . .
O25 C150 C151 C152 -5.0(6) . .
N11 C151 C152 C153 1.6(6) . .
C150 C151 C152 C153 -174.3(4) . .
C151 C152 C153 C154 0.9(6) . .
C152 C153 C154 C155 -1.3(7) . .
C151 N11 C155 C154 3.1(6) . .
Yb4 N11 C155 C154 171.5(3) . .
C151 N11 C155 C156 -174.1(4) . .
Yb4 N11 C155 C156 -5.7(5) . .
C153 C154 C155 N11 -0.8(7) . .
C153 C154 C155 C156 176.2(4) . .
C158 N12 C156 O26 1.0(5) . .
Yb4 N12 C156 O26 -170.9(3) . .
C158 N12 C156 C155 177.0(4) . .
Yb4 N12 C156 C155 5.0(5) . .
C157 O26 C156 N12 4.8(5) . .
C157 O26 C156 C155 -171.4(4) . .
N11 C155 C156 N12 0.4(6) . .
C154 C155 C156 N12 -176.9(4) . .
N11 C155 C156 O26 176.4(4) . .
C154 C155 C156 O26 -0.9(6) . .
C156 O26 C157 C158 -8.1(5) . .
C156 N12 C158 C159 116.4(4) . .
Yb4 N12 C158 C159 -73.2(5) . .
C156 N12 C158 C157 -6.1(5) . .
Yb4 N12 C158 C157 164.2(3) . .
O26 C157 C158 N12 8.6(5) . .
O26 C157 C158 C159 -113.9(4) . .
N12 C158 C159 C164 134.1(4) . .
C157 C158 C159 C164 -109.4(5) . .
N12 C158 C159 C160 -47.2(6) . .
C157 C158 C159 C160 69.2(6) . .
C164 C159 C160 C161 0.6(8) . .
C158 C159 C160 C161 -178.1(5) . .
C159 C160 C161 C162 -0.5(8) . .
C160 C161 C162 C163 0.7(9) . .
C161 C162 C163 C164 -0.8(8) . .
C162 C163 C164 C159 0.9(8) . .
C160 C159 C164 C163 -0.7(7) . .
C158 C159 C164 C163 178.0(4) . .
Yb4 O29 C166 C167 -17.3(7) . .
Yb4 O29 C166 C165 166.7(3) . .
F32 C165 C166 O29 -169.4(4) . .
F33 C165 C166 O29 -45.9(6) . .
F31 C165 C166 O29 71.4(5) . .
F32 C165 C166 C167 14.2(7) . .
F33 C165 C166 C167 137.6(5) . .
F31 C165 C166 C167 -105.1(5) . .
O29 C166 C167 C168 -10.4(8) . .
C165 C166 C167 C168 165.5(4) . .
Yb4 O30 C168 C167 46.7(5) . .
Yb4 O30 C168 C169 -134.6(3) . .
C166 C167 C168 O30 -2.3(7) . .
C166 C167 C168 C169 179.1(4) . .
O30 C168 C169 C170 -22.5(6) . .
C167 C168 C169 C170 156.2(4) . .
O30 C168 C169 C174 152.1(4) . .
C167 C168 C169 C174 -29.2(6) . .
C174 C169 C170 C171 2.3(6) . .
C168 C169 C170 C171 177.1(4) . .
C169 C170 C171 C172 -3.8(6) . .
C169 C170 C171 C175 -179.7(4) . .
C170 C171 C172 C173 2.7(6) . .
C175 C171 C172 C173 178.7(4) . .
C171 C172 C173 C174 -0.1(7) . .
C170 C169 C174 C173 0.5(6) . .
C168 C169 C174 C173 -174.1(4) . .
C172 C173 C174 C169 -1.6(7) . .
Yb4 O31 C175 C176 25.8(7) 2_656 .
Yb4 O31 C175 C171 -156.7(3) 2_656 .
C170 C171 C175 O31 172.2(4) . .
C172 C171 C175 O31 -3.6(6) . .
C170 C171 C175 C176 -10.3(7) . .
C172 C171 C175 C176 173.9(4) . .
O31 C175 C176 C177 -5.0(8) . .
C171 C175 C176 C177 177.7(4) . .
Yb4 O32 C177 C176 1.5(8) 2_656 .
Yb4 O32 C177 C179 -168.7(7) 2_656 .
Yb4 O32 C177 C178 169.9(9) 2_656 .
C175 C176 C177 O32 -8.0(9) . .
C175 C176 C177 C179 161.6(8) . .
C175 C176 C177 C178 -176.4(9) . .
F39 C179 C177 O32 168.9(13) . .
F37 C179 C177 O32 45.0(14) . .
F38 C179 C177 O32 -71.5(13) . .
F39 C179 C177 C176 -2.5(18) . .
F37 C179 C177 C176 -126.4(11) . .
F38 C179 C177 C176 117.1(11) . .
F34 C178 C177 O32 -129.5(13) . .
F35 C178 C177 O32 4(2) . .
F36 C178 C177 O32 116.9(12) . .
F34 C178 C177 C176 40.5(19) . .
F35 C178 C177 C176 173.8(15) . .
F36 C178 C177 C176 -73.0(16) . .
C182 O33 C180 O34 3.8(8) . .
C182 O33 C180 C181 -175.6(6) . .
C180 O33 C182 C183 -179.1(5) . .
C186 O36 C184 O35 8.8(9) . .
C186 O36 C184 C185 -177.3(5) . .
C184 O36 C186 C187 91.2(7) . .
